data_7241922
loop_
_publ_author_name
'Li, Shuyu'
'Wang, Ting'
'Huang, Xin'
'Zhou, Lina'
'Chen, Mingyu'
'Liu, Wanying'
'Zhang, Xiunan'
'Dong, Yuyuan'
'Hao, Hongxun'

_publ_section_title
;
 The role of water in the formation of crystal structures: a case study of
 valnemulin hydrochloride
;
_journal_issue 1
_journal_name_full CrystEngComm
_journal_page_first 47
_journal_page_last 55
_journal_paper_doi 10.1039/D0CE01459A
_journal_volume 23
_journal_year 2021
_chemical_absolute_configuration ad
_chemical_formula_moiety 'C31 H53 N2 O5 S, Cl, 2(H2 O)'
_chemical_formula_sum 'C31 H57 Cl N2 O7 S'
_chemical_formula_weight 637.29
_space_group_crystal_system triclinic
_space_group_IT_number 1
_space_group_name_Hall 'P 1'
_space_group_name_H-M_alt 'P 1'
_atom_sites_solution_hydrogens mixed
_audit_creation_date 2020-04-13
_audit_creation_method
;
Olex2 1.2
(compiled 2018.05.29 svn.r3508 for OlexSys, GUI svn.r5506)
;
_audit_update_record
;
2020-09-21 deposited with the CCDC.	2020-11-16 downloaded from the CCDC.
;
_cell_angle_alpha 105.9470(10)
_cell_angle_beta 93.0280(10)
_cell_angle_gamma 108.1380(10)
_cell_formula_units_Z 3
_cell_length_a 9.60590(10)
_cell_length_b 15.35080(10)
_cell_length_c 19.7270(2)
_cell_measurement_reflns_used 66284
_cell_measurement_temperature 160.00(10)
_cell_measurement_theta_max 76.2660
_cell_measurement_theta_min 2.3680
_cell_volume 2627.33(5)
_computing_cell_refinement 'CrysAlisPro 1.171.39.45g (Rigaku OD, 2018)'
_computing_data_collection 'CrysAlisPro 1.171.39.45g (Rigaku OD, 2018)'
_computing_data_reduction 'CrysAlisPro 1.171.39.45g (Rigaku OD, 2018)'
_computing_molecular_graphics 'Olex2 (Dolomanov et al., 2009)'
_computing_publication_material 'Olex2 (Dolomanov et al., 2009)'
_computing_structure_refinement 'ShelXL (Sheldrick, 2015)'
_computing_structure_solution 'ShelXT (Sheldrick, 2015)'
_diffrn_ambient_temperature 160.00(10)
_diffrn_detector_type HyPix
_diffrn_measured_fraction_theta_full 1.000
_diffrn_measured_fraction_theta_max 0.950
_diffrn_measurement_details
;
List of Runs (angles in degrees, time in seconds):

  # Type    Start    End  Width  t~exp~   \w     \q     \k     \f   Frames
#--------------------------------------------------------------------------
  1  \w    -78.00  27.00   0.50    0.05    --  -46.12  94.00  81.00  210
  2  \w    -26.00  78.00   0.50    0.05    --   46.12 -94.00 -29.00  208
  3  \w   -173.00 -84.00   0.50    0.20    -- -100.00 -94.00 -29.00  178
  4  \w   -109.00 -27.00   0.50    0.20    -- -100.00  94.00  81.00  164
  5  \w     78.00 178.00   0.50    0.20    --  107.31  94.00  81.00  200
  6  \w    -24.00   3.00   0.50    0.05    --   12.00 102.00 152.36   54
  7  \w    -19.00   8.00   0.50    0.05    --   16.00 100.00-152.75   54
  8  \w    -12.00  30.00   0.50    0.05    --   20.00  94.00  79.37   84
  9  \w      5.00  36.00   0.50    0.05    --   36.00  92.00 -61.41   62
 10  \w      8.00  39.00   0.50    0.05    --   36.00  87.00 129.42   62
 11  \w     10.00  39.00   0.50    0.05    --   40.00  91.00-152.45   58
 12  \w    -95.00 -20.00   0.50    0.05    --  -46.12 125.00  60.00  150
 13  \w     31.00 122.00   0.50    0.05    --   46.12  19.00  60.00  182
 14  \w     23.00 118.00   0.50    0.05    --   46.12  77.00  60.00  190
 15  \w     23.00 121.00   0.50    0.05    --   48.00  81.00 128.28  196
 16  \w     22.00 121.00   0.50    0.05    --   48.00  83.00 -55.08  198
 17  \w     25.00 125.00   0.50    0.05    --   52.00  84.00 -26.19  200
 18  \w     25.00 125.00   0.50    0.05    --   52.00  84.00 -87.96  200
 19  \w   -128.00 -29.00   0.50    0.05    --  -56.00 -83.00  44.38  198
 20  \w     29.00 129.00   0.50    0.05    --   56.00  84.00  46.57  200
 21  \w     31.00 129.00   0.50    0.05    --   56.00  79.00 150.74  196
 22  \w   -132.00 -33.00   0.50    0.05    --  -60.00 -83.00 176.83  198
 23  \w   -132.00 -33.00   0.50    0.05    --  -60.00 -84.00-129.03  198
 24  \w     38.00 137.00   0.50    0.05    --   64.00  83.00-146.32  198
 25  \w     39.00 137.00   0.50    0.05    --   64.00  80.00 158.88  196
 26  \w     39.00 137.00   0.50    0.05    --   64.00  79.00 -31.00  196
 27  \w   -140.00 -41.00   0.50    0.05    --  -68.00 -83.00  16.92  198
 28  \w    -81.00 -43.00   0.50    0.05    --  -68.00 -81.00  59.67   76
 29  \w    -73.00 -42.00   0.50    0.05    --  -68.00 -81.00 117.19   62
 30  \w   -136.00-110.00   0.50    0.05    --  -68.00 -81.00 117.19   52
 31  \w    -75.00 -44.00   0.50    0.05    --  -68.00 -76.00  77.46   62
 32  \w    -66.00 -41.00   0.50    0.05    --  -68.00 -83.00  -4.64   50
 33  \w     43.00  68.00   0.50    0.05    --   68.00  79.00-118.08   50
 34  \w    -82.00 -45.00   0.50    0.05    --  -72.00 -83.00-173.09   74
 35  \w   -144.00-119.00   0.50    0.05    --  -72.00 -83.00-173.09   50
 36  \w    -77.00 -45.00   0.50    0.05    --  -72.00 -83.00 -55.92   64
 37  \w    -85.00 -53.00   0.50    0.20    --  -76.00 -75.00  34.97   64
 38  \w    -75.00 -49.00   0.50    0.20    --  -76.00 -83.00 -27.45   52
 39  \w    -84.00 -57.00   0.50    0.20    --  -80.00 -75.00-125.70   54
 40  \w    -80.00 -54.00   0.50    0.20    --  -80.00 -82.00  14.20   52
 41  \w    -80.00 -54.00   0.50    0.20    --  -80.00 -81.00 -73.19   52
 42  \w    -87.00 -57.00   0.50    0.20    --  -80.00 -82.00-140.05   60
 43  \w    -86.00 -53.00   0.50    0.20    --  -80.00 -83.00 -89.39   66
 44  \w    -81.00 -55.00   0.50    0.20    --  -80.00 -83.00-178.60   52
 45  \w   -148.00-122.00   0.50    0.20    --  -80.00 -83.00-178.60   52
 46  \w    -94.00 -61.00   0.50    0.20    --  -84.00 -74.00-174.00   66
 47  \w    -91.00 -61.00   0.50    0.20    --  -84.00 -74.00 125.06   60
 48  \w    -87.00 -62.00   0.50    0.20    --  -84.00 -73.00  65.50   50
 49  \w   -101.00 -58.00   0.50    0.20    --  -84.00 -81.00 165.46   86
 50  \w    -96.00 -57.00   0.50    0.20    --  -84.00 -84.00 -11.52   78
 51  \w    -91.00 -65.00   0.50    0.20    --  -88.00 -74.00 -58.82   52
 52  \w   -158.00-108.00   0.50    0.20    --  -88.00 -74.00 -58.82  100
 53  \w    -95.00 -70.00   0.50    0.20    --  -88.00 -63.00  32.85   50
 54  \w    -89.00 -63.00   0.50    0.20    --  -88.00 -79.00 121.89   52
 55  \w    -91.00 -64.00   0.50    0.20    --  -88.00 -76.00 -38.43   54
 56  \w   -157.00-101.00   0.50    0.20    --  -88.00 -79.00 121.89  112
 57  \w    -93.00 -65.00   0.50    0.20    --  -88.00 -75.00  87.22   56
 58  \w   -101.00 -65.00   0.50    0.20    --  -88.00 -74.00 103.11   72
 59  \w    -91.00 -65.00   0.50    0.20    --  -88.00 -74.00  27.70   52
 60  \w   -107.00 -75.00   0.50    0.20    --  -92.00 -60.00-167.67   64
 61  \w   -111.00 -72.00   0.50    0.20    --  -92.00 -68.00 -97.25   78
 62  \w   -141.00-116.00   0.50    0.20    --  -92.00 -68.00 -97.25   50
 63  \w   -169.00 -72.00   0.50    0.20    --  -96.00 -78.00 -36.49  194
 64  \w    -97.00 -72.00   0.50    0.20    --  -96.00 -76.00 -31.91   50
 65  \w   -133.00-107.00   0.50    0.20    --  -96.00 -76.00 -31.91   52
 66  \w   -168.00 -72.00   0.50    0.20    --  -96.00 -76.00   1.09  192
 67  \w   -168.00 -73.00   0.50    0.20    --  -96.00 -75.00  76.81  190
 68  \w   -167.00 -72.00   0.50    0.20    --  -96.00 -78.00-105.64  190
 69  \w   -159.00 -78.00   0.50    0.20    -- -100.00 -72.00  32.81  162
 70  \w   -165.00 -77.00   0.50    0.20    -- -100.00 -76.00-127.03  176
 71  \w   -101.00 -76.00   0.50    0.20    -- -100.00 -76.00-165.27   50
 72  \w   -171.00-119.00   0.50    0.20    -- -100.00 -76.00-165.27  104
 73  \w   -117.00 -82.00   0.50    0.20    -- -100.00 125.00 150.00   70
 74  \w   -104.00 -78.00   0.50    0.20    -- -100.00 -72.00 -70.01   52
 75  \w   -172.00-108.00   0.50    0.20    -- -100.00 -72.00 -70.01  128
 76  \w   -172.00 -79.00   0.50    0.20    -- -100.00 -71.00 161.78  186
 77  \w   -118.00 -82.00   0.50    0.20    -- -100.00 -65.00 113.71   72
 78  \w   -173.00-133.00   0.50    0.20    -- -100.00 -65.00 113.71   80
 79  \w   -173.00 -75.00   0.50    0.20    -- -100.00 -80.00  23.82  196
 80  \w   -142.00 -76.00   0.50    0.20    -- -100.00 -76.00  65.85  132
 81  \w   -172.00 -76.00   0.50    0.20    -- -100.00 -77.00-180.00  192
 82  \w     36.00 107.00   0.50    0.20    --  107.31 -94.00   0.00  142
 83  \w     55.00 125.00   0.50    0.20    --  107.31 -61.00 -30.00  140
 84  \w     35.00 131.00   0.50    0.20    --  107.31 -77.00-150.00  192
 85  \w     35.00 108.00   0.50    0.20    --  107.31 -94.00 150.00  146
 86  \w     47.00 115.00   0.50    0.20    --  107.31 -61.00-150.00  136
 87  \w     75.00 117.00   0.50    0.20    --  107.31-125.00 120.00   84
 88  \w     35.00 110.00   0.50    0.20    --  107.31 -61.00 120.00  150
 89  \w     63.00 107.00   0.50    0.20    --  107.31 -94.00 -29.00   88
;
_diffrn_measurement_device 'four-circle diffractometer'
_diffrn_measurement_device_type 'ROD, Synergy Custom system, HyPix'
_diffrn_measurement_method '\w scans'
_diffrn_radiation_type CuK\a
_diffrn_radiation_wavelength 1.54184
_diffrn_reflns_av_R_equivalents 0.0545
_diffrn_reflns_av_unetI/netI 0.0333
_diffrn_reflns_Laue_measured_fraction_full 1.000
_diffrn_reflns_Laue_measured_fraction_max 0.950
_diffrn_reflns_limit_h_max 12
_diffrn_reflns_limit_h_min -11
_diffrn_reflns_limit_k_max 18
_diffrn_reflns_limit_k_min -19
_diffrn_reflns_limit_l_max 24
_diffrn_reflns_limit_l_min -24
_diffrn_reflns_number 89550
_diffrn_reflns_point_group_measured_fraction_full 0.967
_diffrn_reflns_point_group_measured_fraction_max 0.888
_diffrn_reflns_theta_full 67.684
_diffrn_reflns_theta_max 77.546
_diffrn_reflns_theta_min 2.357
_exptl_absorpt_coefficient_mu 1.885
_exptl_absorpt_correction_T_max 1.00000
_exptl_absorpt_correction_T_min 0.89187
_exptl_absorpt_correction_type multi-scan
_exptl_absorpt_process_details
;
CrysAlisPro 1.171.39.45g (Rigaku Oxford Diffraction, 2018)
Empirical absorption correction using spherical harmonics,
 implemented in SCALE3 ABSPACK scaling algorithm.
;
_exptl_crystal_colour colourless
_exptl_crystal_colour_primary colourless
_exptl_crystal_density_diffrn 1.208
_exptl_crystal_description needle
_exptl_crystal_F_000 1038
_exptl_crystal_size_max 0.1
_exptl_crystal_size_mid 0.05
_exptl_crystal_size_min 0.05
_refine_diff_density_max 2.035
_refine_diff_density_min -1.163
_refine_diff_density_rms 0.100
_refine_ls_abs_structure_details
;
 Classical Flack method preferred over Parsons because s.u. lower.
;
_refine_ls_abs_structure_Flack 0.020(19)
_refine_ls_extinction_coef 0.0058(7)
_refine_ls_extinction_expression Fc^*^=kFc[1+0.001xFc^2^\l^3^/sin(2\q)]^-1/4^
_refine_ls_extinction_method 'SHELXL-2018/3 (Sheldrick 2018)'
_refine_ls_goodness_of_fit_ref 1.039
_refine_ls_hydrogen_treatment constr
_refine_ls_matrix_type full
_refine_ls_number_parameters 1259
_refine_ls_number_reflns 19844
_refine_ls_number_restraints 22
_refine_ls_restrained_S_all 1.047
_refine_ls_R_factor_all 0.0807
_refine_ls_R_factor_gt 0.0745
_refine_ls_shift/su_max 0.000
_refine_ls_shift/su_mean 0.000
_refine_ls_structure_factor_coef Fsqd
_refine_ls_weighting_details 'w=1/[\s^2^(Fo^2^)+(0.1752P)^2^+1.1472P] where P=(Fo^2^+2Fc^2^)/3'
_refine_ls_weighting_scheme calc
_refine_ls_wR_factor_gt 0.2107
_refine_ls_wR_factor_ref 0.2253
_reflns_Friedel_coverage 0.869
_reflns_Friedel_fraction_full 0.934
_reflns_Friedel_fraction_max 0.826
_reflns_number_gt 18462
_reflns_number_total 19844
_reflns_threshold_expression 'I > 2\s(I)'
_cod_data_source_file d0ce01459a2.cif
_cod_data_source_block 030824_lpy_ra
_cod_depositor_comments 'Adding full bibliography for 7241922.cif.'
_cod_database_code 7241922
_shelx_shelxl_version_number 2018/3
_shelx_space_group_comment
;
The symmetry employed for this shelxl refinement is uniquely defined
by the following loop, which should always be used as a source of
symmetry information in preference to the above space-group names.
They are only intended as comments.
;
_shelx_estimated_absorpt_t_max 0.912
_shelx_estimated_absorpt_t_min 0.834
_olex2_refinement_description
;
1. Fixed Uiso
 At 1.2 times of:
  All C(H) groups, All C(H,H) groups, All C(H,H,H,H) groups, All N(H) groups,
  All N(H,H,H) groups
 At 1.5 times of:
  All C(H,H,H) groups, All O(H) groups, All O(H,H) groups
2. Restrained distances
 C80-C81
 1.45 with sigma of 0.01
 C4BA-C3BA
 1.45 with sigma of 0.01
 C71A-C70A \\sim C71-C70
 with sigma of 0.04
 C68-C70A \\sim C68-C70
 with sigma of 0.04
 S2-C71A \\sim S2-C71
 with sigma of 0.04
 S2-C70A \\sim S2-C70
 with sigma of 0.04
 C68-C71A \\sim C68-C71
 with sigma of 0.04
 C66A-C63A \\sim C66-C63
 with sigma of 0.04
 C67-C65A \\sim C67-C65
 with sigma of 0.04
 C67-C66A \\sim C67-C66
 with sigma of 0.02
 C66A-C65A \\sim C66-C65
 with sigma of 0.02
 C66A-C64A \\sim C66-C64
 with sigma of 0.04
 C64A-C65A \\sim C64-C65
 with sigma of 0.02
 C65A-C63A \\sim C65-C63
 with sigma of 0.02
 C64A-C63A \\sim C64-C63
 with sigma of 0.04
 S2-C69A \\sim S2-C69
 with sigma of 0.02
 C68-C69A \\sim C68-C69
 with sigma of 0.02
 C69A-C71A \\sim C69-C71
 with sigma of 0.02
 C69A-C70A \\sim C69-C70
 with sigma of 0.02
 N4A-C66A \\sim N4-C66
 with sigma of 0.02
 C67-N4A \\sim C67-N4
 with sigma of 0.04
 N4A-C65A \\sim N4-C65
 with sigma of 0.04
3. Uiso/Uaniso restraints and constraints
Uanis(O21A) = Uanis(O21)
4. Others
 Sof(H68C)=Sof(H68D)=Sof(C69)=Sof(C71)=Sof(H71D)=Sof(H71E)=Sof(H71F)=Sof(C70)=
 Sof(H70D)=Sof(H70E)=Sof(H70F)=1-FVAR(1)
 Sof(H68A)=Sof(H68B)=Sof(C69A)=Sof(C71A)=Sof(H71A)=Sof(H71B)=Sof(H71C)=
 Sof(C70A)=Sof(H70A)=Sof(H70B)=Sof(H70C)=FVAR(1)
 Sof(C66)=Sof(H66)=Sof(C65)=Sof(H65)=Sof(C64)=Sof(H64D)=Sof(H64E)=Sof(H64F)=
 Sof(C63)=Sof(H63D)=Sof(H63E)=Sof(H63F)=Sof(N4)=Sof(H4A)=Sof(H4B)=Sof(H4C)=1-
 FVAR(2)
 Sof(N4A)=Sof(H4AA)=Sof(H4AB)=Sof(H4AC)=Sof(C66A)=Sof(H66A)=Sof(C64A)=
 Sof(H64A)=Sof(H64B)=Sof(H64C)=Sof(C65A)=Sof(H65A)=Sof(C63A)=Sof(H63A)=
 Sof(H63B)=Sof(H63C)=FVAR(2)
 Sof(O16A)=Sof(H16C)=Sof(H16D)=1-FVAR(3)
 Sof(O16)=Sof(H16A)=Sof(H16B)=FVAR(3)
 Sof(O21)=Sof(H21C)=Sof(H21D)=1-FVAR(4)
 Sof(O21A)=Sof(H21A)=Sof(H21B)=FVAR(4)
 Fixed X: O21A(0.205009) O19(0.278049) H19A(0.245509) H19B(0.253361)
 O16(0.466109) O16A(0.54529) H16C(0.59635) H16D(0.46372) O21(0.07026)
 H21C(0.06055) H21D(0.153201)
 Fixed Y: O21A(0.20476) O19(0.360841) H19A(0.38404) H19B(0.301021)
 O16(0.28094) O16A(0.26523) H16C(0.242129) H16D(0.25386) O21(0.17593)
 H21C(0.124721) H21D(0.21548)
 Fixed Z: O21A(0.473459) O19(0.6274) H19A(0.664981) H19B(0.62267) O16(0.53206)
 O16A(0.53186) H16C(0.55371) H16D(0.54823) O21(0.491469) H21C(0.45817)
 H21D(0.488999)
5.a Free rotating group:
 O20(H20A,H20B), O21A(H21A,H21B), O17(H17A,H17B), O18(H18A,H18B), O16(H16A,H16B)
5.b Ternary CH refined with riding coordinates:
 C2DA(H2DA), C9AA(H9AA), C87(H87), C3AA(H3AA), C5AA(H5AA), C46(H46),
 C0DA(H0DA), C54(H54), C1AA(H1AA), C43(H43), C91(H91), C49(H49), C0AA(H0AA),
 C74(H74), C33(H33), C93(H93), C35(H35), C47(H47), C83(H83), C66A(H66A),
 C65A(H65A), C66(H66), C65(H65)
5.c Secondary CH2 refined with riding coordinates:
 C2CA(H2CA,H2CB), C0BA(H0BA,H0BB), C37(H37A,H37B), C44(H44A,H44B), C6AA(H6AA,
 H6AB), C77(H77A,H77B), C56(H56A,H56B), C7AA(H7AA,H7AB), C41(H41A,H41B),
 C0CA(H0CA,H0CB), C85(H85A,H85B), C90(H90A,H90B), C52(H52A,H52B), C84(H84A,
 H84B), C55(H55A,H55B), C8BA(H8BA,H8BB), C51(H51A,H51B), C68(H68A,H68B),
 C68(H68C,H68D), C7BA(H7BA,H7BB), C89(H89A,H89B), C72(H72A,H72B)
5.d Aromatic/amide H refined with riding coordinates:
 N2(H2), N5(H5), N3(H3), C3BA(H3BA), C61(H61), C80(H80)
5.e X=CH2 refined with riding coordinates:
 C62(H62A,H62B), C4BA(H4BA,H4BB), C81(H81A,H81B)
5.f Idealised Me refined as rotating group:
 N1(H1A,H1B,H1C), N6(H6A,H6B,H6C), C5BA(H5BA,H5BB,H5BC), C1DA(H1DA,H1DB,H1DC),
 C59(H59A,H59B,H59C), C8AA(H8AA,H8AB,H8AC), C39(H39A,H39B,H39C), C7CA(H7CA,H7CB,
 H7CC), C34(H34A,H34B,H34C), C2BA(H2BA,H2BB,H2BC), C40(H40A,H40B,H40C),
 C58(H58A,H58B,H58C), C79(H79A,H79B,H79C), C76(H76A,H76B,H76C), C8CA(H8CA,H8CB,
 H8CC), C57(H57A,H57B,H57C), C9BA(H9BA,H9BB,H9BC), C32(H32A,H32B,H32C),
 N4A(H4AA,H4AB,H4AC), C92(H92A,H92B,H92C), C60(H60A,H60B,H60C), C64A(H64A,H64B,
 H64C), C9CA(H9CA,H9CB,H9CC), C63A(H63A,H63B,H63C), C82(H82A,H82B,H82C),
 C71A(H71A,H71B,H71C), C70A(H70A,H70B,H70C), C71(H71D,H71E,H71F), C70(H70D,H70E,
 H70F), C64(H64D,H64E,H64F), C63(H63D,H63E,H63F), N4(H4A,H4B,H4C)
5.g Idealised tetrahedral OH refined as rotating group:
 O11(H11), O7(H7), O2(H2A)
;
_olex2_submission_special_instructions 'No special instructions were received'
_oxdiff_exptl_absorpt_empirical_details
;
Empirical correction (ABSPACK) includes:
- Absorption correction using spherical harmonics
- Frame scaling
;

loop_
_space_group_symop_operation_xyz
'x, y, z'

loop_
_atom_site_label
_atom_site_type_symbol
_atom_site_fract_x
_atom_site_fract_y
_atom_site_fract_z
_atom_site_U_iso_or_equiv
_atom_site_adp_type
_atom_site_occupancy
_atom_site_site_symmetry_order
_atom_site_calc_flag
_atom_site_refinement_flags_posn
_atom_site_refinement_flags_adp
_atom_site_refinement_flags_occupancy
_atom_site_disorder_assembly
_atom_site_disorder_group
S3 S -0.0137(4) -0.4294(2) -0.06365(19) 0.0350(3) Uani 1 1 d . . . . .
S1 S -0.2636(4) -0.1794(2) 0.68585(19) 0.0384(3) Uani 1 1 d . . . . .
S2 S -0.1342(5) 0.2354(3) 0.1964(2) 0.0655(6) Uani 1 1 d D . . . .
Cl1 Cl -0.0360(5) 0.4889(3) 0.5582(2) 0.0824(7) Uani 1 1 d . . . . .
O13 O -0.1731(6) -0.3184(4) 0.0344(3) 0.0325(7) Uani 1 1 d . . . . .
O15 O -0.1471(6) -0.4172(4) -0.2509(3) 0.0383(8) Uani 1 1 d . . . . .
O3 O -0.0729(6) -0.1704(4) 0.5790(3) 0.0394(9) Uani 1 1 d . . . . .
O1 O -0.1698(6) -0.1268(4) 0.3231(3) 0.0478(10) Uani 1 1 d . . . . .
O20 O 0.1813(6) -0.3327(4) -0.3112(3) 0.0470(10) Uani 1 1 d . . . . .
H20A H 0.140305 -0.302984 -0.280017 0.071 Uiso 1 1 d G . . . .
H20B H 0.109813 -0.380257 -0.338165 0.071 Uiso 1 1 d G . . . .
O8 O 0.0832(8) 0.1488(4) 0.1058(3) 0.0558(12) Uani 1 1 d . . . . .
O5 O -0.4276(7) -0.4434(4) 0.6021(3) 0.0515(11) Uani 1 1 d . . . . .
O14 O -0.3114(7) -0.3227(5) -0.0625(3) 0.0544(12) Uani 1 1 d . . . . .
O4 O 0.0999(6) -0.2069(5) 0.6344(4) 0.0551(12) Uani 1 1 d . . . . .
O10 O 0.0248(7) 0.3231(4) 0.3906(3) 0.0508(10) Uani 1 1 d . . . . .
O11 O -0.5257(7) -0.0915(4) 0.1877(3) 0.0533(11) Uani 1 1 d . . . . .
H11 H -0.570311 -0.091426 0.149904 0.080 Uiso 1 1 calc GR . . . .
O7 O 0.0171(7) 0.2089(4) -0.1741(3) 0.0516(11) Uani 1 1 d . . . . .
H7 H -0.034708 0.166668 -0.211327 0.077 Uiso 1 1 calc GR . . . .
O2 O 0.4814(7) 0.0914(5) 0.5217(3) 0.0614(14) Uani 1 1 d . . . . .
H2A H 0.489219 0.145190 0.550185 0.092 Uiso 1 1 calc GR . . . .
N2 N 0.0040(6) -0.4990(4) -0.2303(3) 0.0334(9) Uani 1 1 d . . . . .
H2 H 0.014931 -0.555771 -0.240261 0.040 Uiso 1 1 calc R . . . .
N1 N -0.3026(7) -0.5676(4) -0.3649(3) 0.0419(11) Uani 1 1 d . . . . .
H1A H -0.367010 -0.623857 -0.395023 0.050 Uiso 1 1 calc GR . . . .
H1B H -0.229768 -0.541429 -0.388377 0.050 Uiso 1 1 calc GR . . . .
H1C H -0.351970 -0.525885 -0.348964 0.050 Uiso 1 1 calc GR . . . .
C1CA C -0.1973(8) -0.3228(5) -0.0339(3) 0.0357(11) Uani 1 1 d . . . . .
N5 N -0.5455(6) -0.3588(4) 0.6776(3) 0.0387(10) Uani 1 1 d . . . . .
H5 H -0.625493 -0.342575 0.682271 0.046 Uiso 1 1 calc R . . . .
O6 O 0.2045(9) -0.1285(5) -0.0908(4) 0.0704(15) Uani 1 1 d . . . . .
C2CA C 0.1226(7) -0.4159(5) -0.1841(3) 0.0325(10) Uani 1 1 d . . . . .
H2CA H 0.098183 -0.357255 -0.182264 0.039 Uiso 1 1 calc R . . . .
H2CB H 0.214797 -0.410598 -0.205304 0.039 Uiso 1 1 calc R . . . .
C3DA C -0.1224(7) -0.4931(5) -0.2587(3) 0.0312(10) Uani 1 1 d . . . . .
O12 O -0.3161(11) -0.4293(6) 0.2622(3) 0.087(2) Uani 1 1 d . . . . .
C2DA C -0.2351(7) -0.5869(4) -0.3026(3) 0.0352(11) Uani 1 1 d . . . . .
H2DA H -0.182772 -0.633657 -0.320976 0.042 Uiso 1 1 calc R . . . .
C9AA C -0.2836(7) -0.3013(4) 0.0795(3) 0.0279(9) Uani 1 1 d . . . . .
H9AA H -0.380442 -0.318812 0.048795 0.033 Uiso 1 1 calc R . . . .
C87 C 0.1662(7) 0.0278(5) -0.0741(3) 0.0345(10) Uani 1 1 d . . . . .
H87 H 0.061568 0.014590 -0.094554 0.041 Uiso 1 1 calc R . . . .
C88 C 0.2654(7) 0.1056(5) -0.1043(4) 0.0379(11) Uani 1 1 d . . . . .
C0BA C -0.2254(7) -0.1915(4) 0.1189(3) 0.0309(10) Uani 1 1 d . . . . .
H0BA H -0.143641 -0.162184 0.094937 0.037 Uiso 1 1 calc R . . . .
H0BB H -0.180496 -0.182839 0.167723 0.037 Uiso 1 1 calc R . . . .
N3 N -0.1688(7) 0.3568(4) 0.3473(4) 0.0473(12) Uani 1 1 d . . . . .
H3 H -0.263396 0.349435 0.347244 0.057 Uiso 1 1 calc R . . . .
C38 C -0.3462(7) -0.2148(5) 0.7596(4) 0.0367(11) Uani 1 1 d . . . . .
C3AA C -0.3778(8) -0.3321(5) 0.1920(3) 0.0387(12) Uani 1 1 d . . . . .
H3AA H -0.319147 -0.262389 0.215286 0.046 Uiso 1 1 calc R . . . .
C50 C -0.0394(8) -0.0925(5) 0.3471(3) 0.0379(11) Uani 1 1 d . . . . .
C37 C -0.4307(7) -0.3241(5) 0.7386(4) 0.0392(12) Uani 1 1 d . . . . .
H37A H -0.359125 -0.358669 0.727820 0.047 Uiso 1 1 calc R . . . .
H37B H -0.475876 -0.339279 0.779736 0.047 Uiso 1 1 calc R . . . .
C42 C -0.0260(7) -0.2070(5) 0.6246(4) 0.0384(11) Uani 1 1 d . . . . .
C6CA C 0.1515(7) -0.4185(5) -0.1084(3) 0.0341(10) Uani 1 1 d . . . . .
C5AA C -0.3976(8) -0.4725(5) 0.0871(3) 0.0366(11) Uani 1 1 d . . . . .
H5AA H -0.399533 -0.510168 0.121318 0.044 Uiso 1 1 calc R . . . .
O9 O 0.2178(10) 0.3070(5) 0.1389(4) 0.089(2) Uani 1 1 d . . . . .
C46 C 0.3312(8) 0.0257(5) 0.5128(3) 0.0417(12) Uani 1 1 d . . . . .
H46 H 0.266510 0.053095 0.490074 0.050 Uiso 1 1 calc R . . . .
C4AA C -0.3011(7) -0.3679(4) 0.1279(3) 0.0320(10) Uani 1 1 d . . . . .
C3BA C -0.3956(8) -0.1367(5) 0.0545(4) 0.0392(12) Uani 1 1 d D . . . .
H3BA H -0.439603 -0.199496 0.021517 0.047 Uiso 1 1 calc R . . . .
C0DA C -0.3547(8) -0.6313(5) -0.2613(4) 0.0479(14) Uani 1 1 d . . . . .
H0DA H -0.432804 -0.686195 -0.297404 0.057 Uiso 1 1 calc R . . . .
C54 C -0.0956(7) -0.2570(5) 0.4163(4) 0.0408(12) Uani 1 1 d . . . . .
H54 H -0.157638 -0.265633 0.371089 0.049 Uiso 1 1 calc R . . . .
C44 C 0.1106(8) -0.0218(5) 0.5801(4) 0.0391(11) Uani 1 1 d . . . . .
H44A H 0.087334 -0.015030 0.629203 0.047 Uiso 1 1 calc R . . . .
H44B H 0.063649 0.016888 0.560477 0.047 Uiso 1 1 calc R . . . .
C67 C -0.1045(9) 0.3185(5) 0.3879(4) 0.0449(14) Uani 1 1 d D . . . .
N6 N -0.6957(9) -0.5497(5) 0.5173(4) 0.0556(14) Uani 1 1 d . . . . .
H6A H -0.789078 -0.574960 0.492401 0.067 Uiso 1 1 calc GR . . . .
H6B H -0.689921 -0.579584 0.550748 0.067 Uiso 1 1 calc GR . . . .
H6C H -0.629889 -0.558761 0.486828 0.067 Uiso 1 1 calc GR . . . .
C1AA C -0.5652(7) -0.2659(5) 0.1376(4) 0.0401(12) Uani 1 1 d . . . . .
H1AA H -0.547236 -0.288497 0.087312 0.048 Uiso 1 1 calc R . . . .
C2AA C -0.5423(8) -0.3385(5) 0.1750(4) 0.0434(13) Uani 1 1 d . . . . .
C43 C 0.0351(7) -0.1265(5) 0.5364(3) 0.0349(11) Uani 1 1 d . . . . .
H43 H 0.111003 -0.159037 0.530060 0.042 Uiso 1 1 calc R . . . .
C6AA C -0.5580(8) -0.4820(5) 0.0665(4) 0.0434(13) Uani 1 1 d . . . . .
H6AA H -0.616688 -0.550676 0.042698 0.052 Uiso 1 1 calc R . . . .
H6AB H -0.562001 -0.446323 0.031972 0.052 Uiso 1 1 calc R . . . .
C91 C 0.2169(7) 0.1946(5) -0.0996(3) 0.0350(11) Uani 1 1 d . . . . .
H91 H 0.238619 0.234227 -0.048225 0.042 Uiso 1 1 calc R . . . .
C78 C -0.0450(7) 0.1820(5) -0.0624(4) 0.0442(13) Uani 1 1 d . . . . .
C1BA C -0.3279(7) -0.1297(4) 0.1270(3) 0.0355(11) Uani 1 1 d . . . . .
C77 C -0.0409(7) 0.1216(5) -0.0107(4) 0.0424(13) Uani 1 1 d . . . . .
H77A H -0.108460 0.133920 0.024074 0.051 Uiso 1 1 calc R . . . .
H77B H -0.083155 0.052748 -0.039144 0.051 Uiso 1 1 calc R . . . .
C49 C 0.0355(7) -0.0871(4) 0.4199(3) 0.0315(10) Uani 1 1 d . . . . .
H49 H 0.065766 -0.018470 0.450586 0.038 Uiso 1 1 calc R . . . .
C0AA C -0.4543(7) -0.1627(5) 0.1711(3) 0.0382(12) Uani 1 1 d . . . . .
H0AA H -0.404568 -0.160994 0.217530 0.046 Uiso 1 1 calc R . . . .
C36 C -0.5340(8) -0.4154(5) 0.6136(4) 0.0406(12) Uani 1 1 d . . . . .
C74 C 0.1076(8) 0.1370(5) 0.0314(3) 0.0391(12) Uani 1 1 d . . . . .
H74 H 0.182242 0.197745 0.028845 0.047 Uiso 1 1 calc R . . . .
C56 C 0.1342(7) -0.2130(5) 0.3559(4) 0.0411(12) Uani 1 1 d . . . . .
H56A H 0.075249 -0.225351 0.309441 0.049 Uiso 1 1 calc R . . . .
H56B H 0.224309 -0.229653 0.346218 0.049 Uiso 1 1 calc R . . . .
C61 C 0.3632(8) -0.0252(5) 0.6207(4) 0.0447(13) Uani 1 1 d . . . . .
H61 H 0.319557 -0.093298 0.607914 0.054 Uiso 1 1 calc R . . . .
C53 C -0.0561(7) -0.1491(5) 0.4621(3) 0.0332(10) Uani 1 1 d . . . . .
C48 C 0.1804(7) -0.1055(4) 0.3973(3) 0.0334(10) Uani 1 1 d . . . . .
C75 C 0.1715(8) 0.0536(5) 0.0082(4) 0.0401(12) Uani 1 1 d . . . . .
C5BA C -0.1437(8) -0.3599(5) 0.1572(4) 0.0425(13) Uani 1 1 d . . . . .
H5BA H -0.090389 -0.376716 0.117349 0.064 Uiso 1 1 calc GR . . . .
H5BB H -0.150735 -0.404161 0.185475 0.064 Uiso 1 1 calc GR . . . .
H5BC H -0.090098 -0.293757 0.187382 0.064 Uiso 1 1 calc GR . . . .
C86 C 0.2059(8) -0.0613(5) -0.1121(4) 0.0461(13) Uani 1 1 d . . . . .
C1DA C -0.2945(9) -0.6734(6) -0.2108(5) 0.0543(16) Uani 1 1 d . . . . .
H1DA H -0.236922 -0.711661 -0.235427 0.081 Uiso 1 1 calc GR . . . .
H1DB H -0.376835 -0.714678 -0.194377 0.081 Uiso 1 1 calc GR . . . .
H1DC H -0.230447 -0.621195 -0.169722 0.081 Uiso 1 1 calc GR . . . .
C59 C 0.4528(8) -0.0834(6) 0.4313(4) 0.0468(14) Uani 1 1 d . . . . .
H59A H 0.488237 -0.036311 0.405678 0.070 Uiso 1 1 calc GR . . . .
H59B H 0.432342 -0.148498 0.398825 0.070 Uiso 1 1 calc GR . . . .
H59C H 0.528903 -0.070809 0.471303 0.070 Uiso 1 1 calc GR . . . .
C8AA C -0.3412(9) -0.5227(5) 0.0217(4) 0.0445(13) Uani 1 1 d . . . . .
H8AA H -0.376071 -0.508323 -0.020123 0.067 Uiso 1 1 calc GR . . . .
H8AB H -0.378854 -0.592472 0.013514 0.067 Uiso 1 1 calc GR . . . .
H8AC H -0.232642 -0.499613 0.029958 0.067 Uiso 1 1 calc GR . . . .
C33 C -0.6179(8) -0.3889(5) 0.4994(4) 0.0458(14) Uani 1 1 d . . . . .
H33 H -0.521989 -0.393834 0.484560 0.055 Uiso 1 1 calc R . . . .
C93 C 0.0460(8) 0.1635(5) -0.1232(4) 0.0401(12) Uani 1 1 d . . . . .
H93 H 0.009241 0.092480 -0.147924 0.048 Uiso 1 1 calc R . . . .
C7AA C -0.6278(9) -0.4433(6) 0.1310(4) 0.0522(15) Uani 1 1 d . . . . .
H7AA H -0.635090 -0.484464 0.162343 0.063 Uiso 1 1 calc R . . . .
H7AB H -0.729805 -0.448432 0.114035 0.063 Uiso 1 1 calc R . . . .
C35 C -0.6597(8) -0.4439(5) 0.5532(4) 0.0422(12) Uani 1 1 d . . . . .
H35 H -0.748106 -0.432396 0.573281 0.051 Uiso 1 1 calc R . . . .
C41 C -0.1434(8) -0.2501(6) 0.6648(4) 0.0459(14) Uani 1 1 d . . . . .
H41A H -0.095914 -0.253116 0.709414 0.055 Uiso 1 1 calc R . . . .
H41B H -0.202984 -0.316603 0.635568 0.055 Uiso 1 1 calc R . . . .
C47 C 0.3091(7) -0.0749(5) 0.4601(3) 0.0337(10) Uani 1 1 d . . . . .
H47 H 0.279133 -0.122194 0.487302 0.040 Uiso 1 1 calc R . . . .
C0CA C -0.0641(8) -0.3271(5) -0.0709(4) 0.0406(12) Uani 1 1 d . . . . .
H0CA H 0.020548 -0.266844 -0.048696 0.049 Uiso 1 1 calc R . . . .
H0CB H -0.087555 -0.333194 -0.121770 0.049 Uiso 1 1 calc R . . . .
C39 C -0.2295(9) -0.1860(6) 0.8254(4) 0.0539(16) Uani 1 1 d . . . . .
H39A H -0.152243 -0.213918 0.812203 0.081 Uiso 1 1 calc GR . . . .
H39B H -0.276803 -0.210017 0.862596 0.081 Uiso 1 1 calc GR . . . .
H39C H -0.185133 -0.115647 0.843362 0.081 Uiso 1 1 calc GR . . . .
C85 C 0.4245(8) 0.1373(6) -0.0643(5) 0.0539(16) Uani 1 1 d . . . . .
H85A H 0.464577 0.084388 -0.081638 0.065 Uiso 1 1 calc R . . . .
H85B H 0.487287 0.193628 -0.076731 0.065 Uiso 1 1 calc R . . . .
C6BA C -0.3871(12) -0.3811(6) 0.2505(4) 0.061(2) Uani 1 1 d . . . . .
C80 C 0.0093(9) 0.2865(6) -0.0189(4) 0.0519(15) Uani 1 1 d D . . . .
H80 H 0.101896 0.310444 0.011361 0.062 Uiso 1 1 calc R . . . .
C45 C 0.2827(8) 0.0257(5) 0.5860(3) 0.0407(12) Uani 1 1 d . . . . .
C90 C 0.2582(9) 0.0476(6) -0.1825(4) 0.0522(15) Uani 1 1 d . . . . .
H90A H 0.169850 0.045045 -0.212224 0.063 Uiso 1 1 calc R . . . .
H90B H 0.347716 0.077797 -0.201629 0.063 Uiso 1 1 calc R . . . .
C52 C 0.2259(8) -0.0446(5) 0.3462(4) 0.0441(13) Uani 1 1 d . . . . .
H52A H 0.285359 0.022921 0.373307 0.053 Uiso 1 1 calc R . . . .
H52B H 0.284746 -0.071348 0.311892 0.053 Uiso 1 1 calc R . . . .
C7CA C 0.1879(8) -0.5082(5) -0.1068(4) 0.0436(13) Uani 1 1 d . . . . .
H7CA H 0.209696 -0.506240 -0.057220 0.065 Uiso 1 1 calc GR . . . .
H7CB H 0.274495 -0.509797 -0.130640 0.065 Uiso 1 1 calc GR . . . .
H7CC H 0.102979 -0.565928 -0.131605 0.065 Uiso 1 1 calc GR . . . .
C84 C 0.4373(8) 0.1632(6) 0.0158(5) 0.0557(17) Uani 1 1 d . . . . .
H84A H 0.411196 0.222071 0.034115 0.067 Uiso 1 1 calc R . . . .
H84B H 0.541561 0.178195 0.036065 0.067 Uiso 1 1 calc R . . . .
C55 C 0.0439(8) -0.2781(5) 0.3950(4) 0.0432(13) Uani 1 1 d . . . . .
H55A H 0.107398 -0.271688 0.438561 0.052 Uiso 1 1 calc R . . . .
H55B H 0.014751 -0.345765 0.364181 0.052 Uiso 1 1 calc R . . . .
C34 C -0.7364(9) -0.4306(6) 0.4330(4) 0.0549(16) Uani 1 1 d . . . . .
H34A H -0.736702 -0.494710 0.406077 0.082 Uiso 1 1 calc GR . . . .
H34B H -0.714261 -0.388192 0.402962 0.082 Uiso 1 1 calc GR . . . .
H34C H -0.833838 -0.435658 0.447534 0.082 Uiso 1 1 calc GR . . . .
C2BA C -0.2272(8) -0.0274(5) 0.1686(4) 0.0452(13) Uani 1 1 d . . . . .
H2BA H -0.183126 -0.027009 0.214731 0.068 Uiso 1 1 calc GR . . . .
H2BB H -0.285543 0.015711 0.176521 0.068 Uiso 1 1 calc GR . . . .
H2BC H -0.148367 -0.005411 0.141378 0.068 Uiso 1 1 calc GR . . . .
C8BA C -0.5879(10) -0.3185(6) 0.2510(4) 0.0585(17) Uani 1 1 d . . . . .
H8BA H -0.561939 -0.248443 0.274175 0.070 Uiso 1 1 calc R . . . .
H8BB H -0.695958 -0.349815 0.248069 0.070 Uiso 1 1 calc R . . . .
C40 C -0.4549(9) -0.1588(6) 0.7766(4) 0.0501(14) Uani 1 1 d . . . . .
H40A H -0.401729 -0.089952 0.785723 0.075 Uiso 1 1 calc GR . . . .
H40B H -0.497785 -0.169133 0.818931 0.075 Uiso 1 1 calc GR . . . .
H40C H -0.534181 -0.181807 0.735964 0.075 Uiso 1 1 calc GR . . . .
C58 C -0.1970(8) -0.1222(6) 0.4739(4) 0.0508(15) Uani 1 1 d . . . . .
H58A H -0.264870 -0.147588 0.428740 0.076 Uiso 1 1 calc GR . . . .
H58B H -0.169674 -0.051952 0.491208 0.076 Uiso 1 1 calc GR . . . .
H58C H -0.245728 -0.149976 0.509220 0.076 Uiso 1 1 calc GR . . . .
C83 C 0.3373(9) 0.0830(6) 0.0415(4) 0.0511(15) Uani 1 1 d . . . . .
H83 H 0.367451 0.025368 0.021911 0.061 Uiso 1 1 calc R . . . .
C79 C -0.2084(9) 0.1459(8) -0.0962(6) 0.066(2) Uani 1 1 d . . . . .
H79A H -0.237236 0.078197 -0.125172 0.099 Uiso 1 1 calc GR . . . .
H79B H -0.221792 0.184576 -0.126427 0.099 Uiso 1 1 calc GR . . . .
H79C H -0.270524 0.151739 -0.058470 0.099 Uiso 1 1 calc GR . . . .
C76 C 0.0744(10) -0.0339(6) 0.0274(4) 0.0563(16) Uani 1 1 d . . . . .
H76A H -0.023917 -0.059297 -0.001537 0.084 Uiso 1 1 calc GR . . . .
H76B H 0.064581 -0.014486 0.078028 0.084 Uiso 1 1 calc GR . . . .
H76C H 0.120489 -0.083856 0.017833 0.084 Uiso 1 1 calc GR . . . .
C8CA C 0.2799(8) -0.3276(5) -0.0673(4) 0.0455(13) Uani 1 1 d . . . . .
H8CA H 0.254157 -0.270764 -0.067756 0.068 Uiso 1 1 calc GR . . . .
H8CB H 0.368691 -0.326420 -0.089795 0.068 Uiso 1 1 calc GR . . . .
H8CC H 0.299239 -0.327168 -0.017897 0.068 Uiso 1 1 calc GR . . . .
C51 C 0.0793(9) -0.0500(6) 0.3074(4) 0.0519(15) Uani 1 1 d . . . . .
H51A H 0.081346 0.015062 0.307874 0.062 Uiso 1 1 calc R . . . .
H51B H 0.061584 -0.091244 0.257230 0.062 Uiso 1 1 calc R . . . .
C62 C 0.4867(10) 0.0141(8) 0.6666(5) 0.068(2) Uani 1 1 d . . . . .
H62A H 0.535283 0.081871 0.681379 0.082 Uiso 1 1 calc R . . . .
H62B H 0.527281 -0.025368 0.685005 0.082 Uiso 1 1 calc R . . . .
C68 C -0.0867(11) 0.4097(5) 0.3039(4) 0.0576(18) Uani 1 1 d D . . . .
H68A H 0.018094 0.413235 0.309554 0.069 Uiso 0.50(4) 1 calc R . P A 1
H68B H -0.090053 0.476019 0.317203 0.069 Uiso 0.50(4) 1 calc R . P A 1
H68C H 0.019653 0.428469 0.322389 0.069 Uiso 0.50(4) 1 calc R . P A 2
H68D H -0.109759 0.470069 0.312893 0.069 Uiso 0.50(4) 1 calc R . P A 2
C57 C -0.1836(10) -0.3325(6) 0.4476(5) 0.0617(18) Uani 1 1 d . . . . .
H57A H -0.118846 -0.337979 0.485099 0.093 Uiso 1 1 calc GR . . . .
H57B H -0.224393 -0.394599 0.410047 0.093 Uiso 1 1 calc GR . . . .
H57C H -0.264816 -0.313815 0.467931 0.093 Uiso 1 1 calc GR . . . .
C9BA C -0.7275(8) -0.2685(7) 0.1339(5) 0.0600(19) Uani 1 1 d . . . . .
H9BA H -0.794286 -0.335530 0.115760 0.090 Uiso 1 1 calc GR . . . .
H9BB H -0.745329 -0.233054 0.101858 0.090 Uiso 1 1 calc GR . . . .
H9BC H -0.745850 -0.238658 0.181666 0.090 Uiso 1 1 calc GR . . . .
C32 C -0.5974(10) -0.2820(6) 0.5343(5) 0.061(2) Uani 1 1 d . . . . .
H32A H -0.684302 -0.276867 0.556792 0.092 Uiso 1 1 calc GR . . . .
H32B H -0.586253 -0.249050 0.497821 0.092 Uiso 1 1 calc GR . . . .
H32C H -0.508626 -0.252051 0.570546 0.092 Uiso 1 1 calc GR . . . .
N4A N -0.079(3) 0.2701(10) 0.4964(6) 0.038(4) Uani 0.53(5) 1 d D . P B 1
H4AA H 0.003692 0.261697 0.479877 0.046 Uiso 0.53(5) 1 calc GR . P B 1
H4AB H -0.120694 0.224334 0.517498 0.046 Uiso 0.53(5) 1 calc GR . P B 1
H4AC H -0.055050 0.329549 0.528888 0.046 Uiso 0.53(5) 1 calc GR . P B 1
C4BA C -0.3999(11) -0.0618(6) 0.0316(5) 0.0624(19) Uani 1 1 d D . . . .
H4BA H -0.357334 0.002337 0.062675 0.075 Uiso 1 1 calc R . . . .
H4BB H -0.445395 -0.073369 -0.015453 0.075 Uiso 1 1 calc R . . . .
C7BA C -0.5029(14) -0.3603(8) 0.2931(5) 0.079(3) Uani 1 1 d . . . . .
H7BA H -0.456708 -0.313455 0.340594 0.094 Uiso 1 1 calc R . . . .
H7BB H -0.570057 -0.420050 0.299589 0.094 Uiso 1 1 calc R . . . .
C73 C 0.1310(13) 0.2388(7) 0.1512(4) 0.071(2) Uani 1 1 d . . . . .
C66A C -0.188(2) 0.2613(10) 0.4355(9) 0.031(4) Uani 0.53(5) 1 d D . P B 1
H66A H -0.261360 0.291692 0.455535 0.037 Uiso 0.53(5) 1 calc R . P B 1
C92 C 0.3060(9) 0.2583(6) -0.1408(5) 0.0541(16) Uani 1 1 d . . . . .
H92A H 0.411623 0.280585 -0.121782 0.081 Uiso 1 1 calc GR . . . .
H92B H 0.273501 0.314012 -0.135638 0.081 Uiso 1 1 calc GR . . . .
H92C H 0.289933 0.221199 -0.191365 0.081 Uiso 1 1 calc GR . . . .
C60 C 0.3175(12) 0.1292(5) 0.6337(4) 0.061(2) Uani 1 1 d . . . . .
H60A H 0.424871 0.162853 0.642382 0.092 Uiso 1 1 calc GR . . . .
H60B H 0.281812 0.128646 0.679297 0.092 Uiso 1 1 calc GR . . . .
H60C H 0.268227 0.162562 0.610174 0.092 Uiso 1 1 calc GR . . . .
C64A C -0.172(3) 0.1008(15) 0.3637(15) 0.055(6) Uani 0.53(5) 1 d D . P B 1
H64A H -0.129402 0.126849 0.326539 0.083 Uiso 0.53(5) 1 calc GR . P B 1
H64B H -0.230106 0.032184 0.342700 0.083 Uiso 0.53(5) 1 calc GR . P B 1
H64C H -0.092959 0.108809 0.400577 0.083 Uiso 0.53(5) 1 calc GR . P B 1
C89 C 0.2491(13) -0.0535(7) -0.1829(5) 0.069(2) Uani 1 1 d . . . . .
H89A H 0.173762 -0.102750 -0.222467 0.083 Uiso 1 1 calc R . . . .
H89B H 0.346048 -0.062495 -0.188327 0.083 Uiso 1 1 calc R . . . .
C65A C -0.273(3) 0.1540(12) 0.3968(11) 0.043(4) Uani 0.53(5) 1 d D . P B 1
H65A H -0.316808 0.124335 0.433320 0.051 Uiso 0.53(5) 1 calc R . P B 1
C9CA C -0.4317(10) -0.5614(7) -0.2232(6) 0.070(2) Uani 1 1 d . . . . .
H9CA H -0.524605 -0.573264 -0.253034 0.104 Uiso 1 1 calc GR . . . .
H9CB H -0.366530 -0.494925 -0.215049 0.104 Uiso 1 1 calc GR . . . .
H9CC H -0.452806 -0.571591 -0.177411 0.104 Uiso 1 1 calc GR . . . .
C72 C 0.0547(13) 0.2432(7) 0.2164(4) 0.072(2) Uani 1 1 d . . . . .
H72A H 0.108738 0.304471 0.254311 0.087 Uiso 1 1 calc R . . . .
H72B H 0.057038 0.189574 0.234591 0.087 Uiso 1 1 calc R . . . .
C69A C -0.163(3) 0.3536(12) 0.2268(10) 0.049(5) Uani 0.50(4) 1 d D . P A 1
C81 C -0.0628(12) 0.3488(7) -0.0193(5) 0.070(2) Uani 1 1 d D . . . .
H81A H -0.155725 0.327731 -0.048783 0.084 Uiso 1 1 calc R . . . .
H81B H -0.020615 0.413976 0.009931 0.084 Uiso 1 1 calc R . . . .
C63A C -0.400(2) 0.1411(14) 0.3416(16) 0.046(5) Uani 0.53(5) 1 d D . P B 1
H63A H -0.476466 0.161253 0.365771 0.070 Uiso 0.53(5) 1 calc GR . P B 1
H63B H -0.442434 0.073144 0.312869 0.070 Uiso 0.53(5) 1 calc GR . P B 1
H63C H -0.363325 0.180463 0.310464 0.070 Uiso 0.53(5) 1 calc GR . P B 1
C82 C 0.3679(12) 0.1089(9) 0.1224(5) 0.077(2) Uani 1 1 d . . . . .
H82A H 0.332140 0.161792 0.144270 0.116 Uiso 1 1 calc GR . . . .
H82B H 0.474770 0.128931 0.137898 0.116 Uiso 1 1 calc GR . . . .
H82C H 0.316515 0.052623 0.137039 0.116 Uiso 1 1 calc GR . . . .
C71A C -0.326(3) 0.3431(13) 0.2119(14) 0.062(5) Uani 0.50(4) 1 d D . P A 1
H71A H -0.362345 0.312664 0.160715 0.092 Uiso 0.50(4) 1 calc GR . P A 1
H71B H -0.336433 0.406941 0.226812 0.092 Uiso 0.50(4) 1 calc GR . P A 1
H71C H -0.384284 0.303153 0.238542 0.092 Uiso 0.50(4) 1 calc GR . P A 1
C70A C -0.073(4) 0.4200(12) 0.1872(10) 0.058(5) Uani 0.50(4) 1 d D . P A 1
H70A H 0.032734 0.431914 0.199659 0.088 Uiso 0.50(4) 1 calc GR . P A 1
H70B H -0.091785 0.481257 0.201109 0.088 Uiso 0.50(4) 1 calc GR . P A 1
H70C H -0.102964 0.389254 0.135689 0.088 Uiso 0.50(4) 1 calc GR . P A 1
Cl2 Cl -0.1986(5) 0.1672(3) 0.6072(2) 0.0701(5) Uani 1 1 d . . . . .
Cl3 Cl 0.5092(6) 0.3691(4) 0.4108(3) 0.1168(11) Uani 1 1 d . . . . .
O21A O 0.205009 0.204760 0.473459 0.0331(10) Uani 0.843(8) 1 d . . P C 1
H21A H 0.125918 0.191733 0.491799 0.050 Uiso 0.843(8) 1 d G . P C 1
H21B H 0.175594 0.196308 0.429999 0.050 Uiso 0.843(8) 1 d G . P C 1
O17 O 0.0720(7) 0.3160(4) -0.2778(3) 0.0523(11) Uani 1 1 d . . . . .
H17A H -0.013169 0.278888 -0.300238 0.078 Uiso 1 1 d G . . . .
H17B H 0.076481 0.304158 -0.238238 0.078 Uiso 1 1 d G . . . .
O18 O -0.1245(11) 0.0579(5) -0.2908(4) 0.094(3) Uani 1 1 d . . . . .
H18A H -0.153888 0.039384 -0.335452 0.141 Uiso 1 1 d G . . . .
H18B H -0.107223 0.010400 -0.282833 0.141 Uiso 1 1 d G . . . .
O19 O 0.278049 0.360841 0.627400 0.101(3) Uani 1 1 d . . . . .
H19A H 0.245509 0.384040 0.664981 0.151 Uiso 1 1 d R . . . .
H19B H 0.253361 0.301021 0.622670 0.151 Uiso 1 1 d R . . . .
C69 C -0.105(3) 0.3649(10) 0.2206(7) 0.040(5) Uani 0.50(4) 1 d D . P A 2
C71 C -0.260(3) 0.3551(11) 0.1869(10) 0.050(6) Uani 0.50(4) 1 d D . P A 2
H71D H -0.274587 0.323446 0.135390 0.075 Uiso 0.50(4) 1 calc GR . P A 2
H71E H -0.268489 0.419237 0.195772 0.075 Uiso 0.50(4) 1 calc GR . P A 2
H71F H -0.336250 0.316518 0.208222 0.075 Uiso 0.50(4) 1 calc GR . P A 2
C70 C 0.011(3) 0.4225(10) 0.1854(7) 0.047(5) Uani 0.50(4) 1 d D . P A 2
H70D H 0.109068 0.421775 0.201764 0.070 Uiso 0.50(4) 1 calc GR . P A 2
H70E H 0.012540 0.489139 0.198451 0.070 Uiso 0.50(4) 1 calc GR . P A 2
H70F H -0.012335 0.393753 0.133518 0.070 Uiso 0.50(4) 1 calc GR . P A 2
C66 C -0.233(3) 0.2649(13) 0.4193(17) 0.046(6) Uani 0.47(5) 1 d D . P B 2
H66 H -0.300448 0.303235 0.430935 0.055 Uiso 0.47(5) 1 calc R . P B 2
C65 C -0.324(4) 0.1601(12) 0.3782(18) 0.058(8) Uani 0.47(5) 1 d D . P B 2
H65 H -0.388887 0.134394 0.411230 0.070 Uiso 0.47(5) 1 calc R . P B 2
C64 C -0.228(5) 0.098(2) 0.359(2) 0.071(9) Uani 0.47(5) 1 d D . P B 2
H64D H -0.213369 0.072396 0.397939 0.106 Uiso 0.47(5) 1 calc GR . P B 2
H64E H -0.131785 0.137108 0.350893 0.106 Uiso 0.47(5) 1 calc GR . P B 2
H64F H -0.276726 0.044788 0.315326 0.106 Uiso 0.47(5) 1 calc GR . P B 2
C63 C -0.426(4) 0.1512(18) 0.314(2) 0.067(8) Uani 0.47(5) 1 d D . P B 2
H63D H -0.486907 0.192016 0.328362 0.101 Uiso 0.47(5) 1 calc GR . P B 2
H63E H -0.490892 0.083974 0.292965 0.101 Uiso 0.47(5) 1 calc GR . P B 2
H63F H -0.367270 0.171784 0.278432 0.101 Uiso 0.47(5) 1 calc GR . P B 2
N4 N -0.151(5) 0.2665(13) 0.4874(12) 0.060(7) Uani 0.47(5) 1 d D . P B 2
H4A H -0.066910 0.253461 0.478432 0.072 Uiso 0.47(5) 1 calc GR . P B 2
H4B H -0.210337 0.221176 0.504857 0.072 Uiso 0.47(5) 1 calc GR . P B 2
H4C H -0.128176 0.325682 0.520127 0.072 Uiso 0.47(5) 1 calc GR . P B 2
O16 O 0.466109 0.280940 0.532060 0.072(4) Uani 0.65(2) 1 d . . P D 1
H16A H 0.493648 0.301995 0.497638 0.108 Uiso 0.65(2) 1 d G . P D 1
H16B H 0.534712 0.261724 0.544143 0.108 Uiso 0.65(2) 1 d G . P D 1
O16A O 0.545290 0.265230 0.531860 0.036(4) Uani 0.35(2) 1 d . . P D 2
H16C H 0.596350 0.242129 0.553710 0.055 Uiso 0.35(2) 1 d R . P D 2
H16D H 0.463720 0.253860 0.548230 0.055 Uiso 0.35(2) 1 d R . P D 2
O21 O 0.070260 0.175930 0.491469 0.0331(10) Uani 0.157(8) 1 d . . P C 2
H21C H 0.060550 0.124721 0.458170 0.050 Uiso 0.157(8) 1 d R . P C 2
H21D H 0.153201 0.215480 0.488999 0.050 Uiso 0.157(8) 1 d R . P C 2

loop_
_atom_site_aniso_label
_atom_site_aniso_U_11
_atom_site_aniso_U_22
_atom_site_aniso_U_33
_atom_site_aniso_U_23
_atom_site_aniso_U_13
_atom_site_aniso_U_12
S3 0.0398(6) 0.0376(7) 0.0358(6) 0.0153(5) 0.0121(5) 0.0201(5)
S1 0.0367(6) 0.0412(7) 0.0467(7) 0.0238(6) 0.0122(5) 0.0164(6)
S2 0.1146(17) 0.0293(7) 0.0454(8) 0.0073(6) 0.0102(9) 0.0184(9)
Cl1 0.0741(13) 0.0550(11) 0.0841(14) -0.0059(10) 0.0362(11) -0.0044(10)
O13 0.0336(18) 0.0373(19) 0.0299(16) 0.0075(14) 0.0104(14) 0.0181(16)
O15 0.040(2) 0.035(2) 0.0422(19) 0.0121(16) -0.0007(16) 0.0156(17)
O3 0.0308(18) 0.052(2) 0.049(2) 0.0276(19) 0.0156(16) 0.0204(18)
O1 0.041(2) 0.053(3) 0.047(2) 0.0151(19) -0.0052(18) 0.016(2)
O20 0.040(2) 0.056(3) 0.056(2) 0.029(2) 0.0113(18) 0.019(2)
O8 0.084(3) 0.045(3) 0.040(2) 0.0157(19) 0.024(2) 0.019(2)
O5 0.049(2) 0.055(3) 0.061(3) 0.020(2) 0.007(2) 0.030(2)
O14 0.057(3) 0.082(4) 0.037(2) 0.021(2) 0.0095(19) 0.039(3)
O4 0.035(2) 0.065(3) 0.086(3) 0.051(3) 0.015(2) 0.020(2)
O10 0.052(3) 0.060(3) 0.054(2) 0.025(2) 0.020(2) 0.027(2)
O11 0.053(3) 0.047(2) 0.064(3) 0.002(2) 0.016(2) 0.032(2)
O7 0.054(3) 0.054(3) 0.054(3) 0.026(2) 0.002(2) 0.021(2)
O2 0.056(3) 0.052(3) 0.041(2) 0.011(2) -0.002(2) -0.025(2)
N2 0.034(2) 0.036(2) 0.0295(19) 0.0067(17) 0.0036(16) 0.0149(19)
N1 0.042(2) 0.036(2) 0.044(2) 0.008(2) -0.006(2) 0.013(2)
C1CA 0.045(3) 0.035(3) 0.032(2) 0.010(2) 0.014(2) 0.018(2)
N5 0.025(2) 0.041(2) 0.056(3) 0.024(2) 0.0063(19) 0.0121(19)
O6 0.089(4) 0.052(3) 0.086(4) 0.027(3) 0.020(3) 0.040(3)
C2CA 0.027(2) 0.041(3) 0.033(2) 0.014(2) 0.0093(18) 0.012(2)
C3DA 0.032(2) 0.037(3) 0.027(2) 0.0091(19) 0.0075(18) 0.014(2)
O12 0.172(7) 0.086(4) 0.037(2) 0.027(3) 0.025(3) 0.083(5)
C2DA 0.037(3) 0.032(3) 0.038(3) 0.011(2) -0.001(2) 0.014(2)
C9AA 0.030(2) 0.029(2) 0.025(2) 0.0044(17) 0.0054(17) 0.014(2)
C87 0.026(2) 0.036(3) 0.045(3) 0.013(2) 0.005(2) 0.014(2)
C88 0.030(2) 0.048(3) 0.043(3) 0.016(2) 0.012(2) 0.020(2)
C0BA 0.026(2) 0.027(2) 0.035(2) 0.0030(19) 0.0026(18) 0.009(2)
N3 0.040(3) 0.033(2) 0.062(3) 0.004(2) 0.007(2) 0.012(2)
C38 0.034(3) 0.037(3) 0.042(3) 0.017(2) 0.009(2) 0.012(2)
C3AA 0.049(3) 0.042(3) 0.029(2) 0.009(2) 0.008(2) 0.023(3)
C50 0.039(3) 0.038(3) 0.037(3) 0.008(2) 0.002(2) 0.016(2)
C37 0.035(3) 0.042(3) 0.051(3) 0.028(3) 0.010(2) 0.014(2)
C42 0.031(3) 0.033(3) 0.052(3) 0.018(2) 0.008(2) 0.006(2)
C6CA 0.031(2) 0.039(3) 0.036(2) 0.012(2) 0.0044(19) 0.015(2)
C5AA 0.045(3) 0.031(3) 0.033(2) 0.009(2) 0.008(2) 0.012(2)
O9 0.111(5) 0.061(4) 0.058(3) 0.003(3) 0.022(3) -0.010(4)
C46 0.041(3) 0.038(3) 0.033(2) 0.010(2) 0.001(2) -0.004(2)
C4AA 0.035(3) 0.037(3) 0.026(2) 0.0081(19) 0.0064(18) 0.016(2)
C3BA 0.042(3) 0.037(3) 0.042(3) 0.012(2) 0.004(2) 0.019(2)
C0DA 0.039(3) 0.029(3) 0.066(4) 0.009(3) -0.001(3) 0.005(2)
C54 0.029(3) 0.035(3) 0.051(3) 0.012(2) 0.001(2) 0.001(2)
C44 0.044(3) 0.035(3) 0.038(3) 0.011(2) 0.011(2) 0.012(2)
C67 0.060(4) 0.030(3) 0.045(3) 0.010(2) 0.026(3) 0.013(3)
N6 0.064(4) 0.040(3) 0.061(3) 0.019(3) 0.005(3) 0.014(3)
C1AA 0.029(3) 0.046(3) 0.041(3) 0.003(2) 0.009(2) 0.015(2)
C2AA 0.043(3) 0.042(3) 0.039(3) 0.006(2) 0.016(2) 0.009(3)
C43 0.028(2) 0.038(3) 0.043(3) 0.016(2) 0.009(2) 0.013(2)
C6AA 0.040(3) 0.033(3) 0.046(3) 0.005(2) 0.004(2) 0.003(2)
C91 0.028(2) 0.040(3) 0.041(3) 0.015(2) 0.013(2) 0.014(2)
C78 0.030(3) 0.050(3) 0.061(3) 0.022(3) 0.013(2) 0.018(3)
C1BA 0.036(3) 0.027(2) 0.041(3) 0.003(2) 0.001(2) 0.014(2)
C77 0.031(3) 0.045(3) 0.059(3) 0.024(3) 0.022(2) 0.015(2)
C49 0.030(2) 0.031(2) 0.032(2) 0.0087(19) 0.0026(18) 0.009(2)
C0AA 0.034(3) 0.036(3) 0.044(3) 0.002(2) 0.004(2) 0.019(2)
C36 0.037(3) 0.036(3) 0.053(3) 0.020(3) 0.007(2) 0.014(2)
C74 0.046(3) 0.036(3) 0.035(3) 0.011(2) 0.011(2) 0.012(2)
C56 0.034(3) 0.037(3) 0.042(3) -0.004(2) 0.002(2) 0.013(2)
C61 0.042(3) 0.049(3) 0.043(3) 0.023(3) 0.003(2) 0.006(3)
C53 0.023(2) 0.038(3) 0.040(3) 0.014(2) 0.0060(19) 0.011(2)
C48 0.031(2) 0.033(3) 0.031(2) 0.006(2) 0.0035(19) 0.006(2)
C75 0.038(3) 0.039(3) 0.043(3) 0.017(2) 0.006(2) 0.009(2)
C5BA 0.042(3) 0.046(3) 0.041(3) 0.011(2) -0.001(2) 0.021(3)
C86 0.044(3) 0.042(3) 0.057(3) 0.011(3) 0.010(3) 0.023(3)
C1DA 0.048(3) 0.057(4) 0.063(4) 0.032(3) 0.010(3) 0.012(3)
C59 0.028(3) 0.063(4) 0.052(3) 0.022(3) 0.007(2) 0.016(3)
C8AA 0.057(4) 0.030(3) 0.042(3) 0.002(2) 0.014(3) 0.015(3)
C33 0.037(3) 0.046(3) 0.066(4) 0.031(3) 0.011(3) 0.018(3)
C93 0.037(3) 0.046(3) 0.044(3) 0.020(2) 0.007(2) 0.017(3)
C7AA 0.046(3) 0.049(4) 0.059(4) 0.012(3) 0.023(3) 0.013(3)
C35 0.043(3) 0.039(3) 0.052(3) 0.022(3) 0.010(2) 0.017(3)
C41 0.041(3) 0.051(3) 0.061(4) 0.034(3) 0.021(3) 0.020(3)
C47 0.027(2) 0.038(3) 0.036(2) 0.015(2) 0.0049(19) 0.008(2)
C0CA 0.056(3) 0.038(3) 0.040(3) 0.015(2) 0.025(2) 0.027(3)
C39 0.055(4) 0.065(4) 0.041(3) 0.017(3) 0.002(3) 0.019(3)
C85 0.025(3) 0.063(4) 0.078(5) 0.027(4) 0.008(3) 0.017(3)
C6BA 0.100(6) 0.062(4) 0.030(3) 0.014(3) 0.019(3) 0.037(4)
C80 0.052(4) 0.050(4) 0.066(4) 0.020(3) 0.024(3) 0.031(3)
C45 0.049(3) 0.032(3) 0.034(3) 0.010(2) 0.004(2) 0.005(2)
C90 0.057(4) 0.061(4) 0.052(3) 0.020(3) 0.022(3) 0.035(3)
C52 0.041(3) 0.051(3) 0.035(3) 0.015(2) 0.005(2) 0.007(3)
C7CA 0.043(3) 0.052(3) 0.050(3) 0.023(3) 0.009(2) 0.029(3)
C84 0.028(3) 0.064(4) 0.069(4) 0.018(3) -0.006(3) 0.013(3)
C55 0.040(3) 0.028(3) 0.051(3) -0.001(2) -0.003(2) 0.011(2)
C34 0.058(4) 0.063(4) 0.054(4) 0.028(3) 0.010(3) 0.025(3)
C2BA 0.041(3) 0.035(3) 0.050(3) 0.000(2) 0.003(2) 0.011(2)
C8BA 0.062(4) 0.064(4) 0.053(4) 0.016(3) 0.034(3) 0.023(4)
C40 0.061(4) 0.048(3) 0.051(3) 0.018(3) 0.021(3) 0.028(3)
C58 0.035(3) 0.071(4) 0.061(4) 0.029(3) 0.017(3) 0.029(3)
C83 0.048(3) 0.054(4) 0.050(3) 0.019(3) -0.007(3) 0.015(3)
C79 0.031(3) 0.086(6) 0.091(6) 0.035(5) 0.007(3) 0.026(4)
C76 0.074(5) 0.045(4) 0.056(4) 0.024(3) 0.013(3) 0.020(3)
C8CA 0.037(3) 0.052(4) 0.044(3) 0.012(3) -0.002(2) 0.013(3)
C51 0.052(4) 0.060(4) 0.045(3) 0.025(3) 0.000(3) 0.014(3)
C62 0.047(4) 0.092(6) 0.052(4) 0.038(4) -0.004(3) -0.007(4)
C68 0.088(5) 0.025(3) 0.048(3) 0.005(2) -0.006(3) 0.011(3)
C57 0.048(4) 0.044(4) 0.081(5) 0.023(4) 0.008(3) -0.004(3)
C9BA 0.035(3) 0.073(5) 0.063(4) 0.002(4) 0.011(3) 0.023(3)
C32 0.067(4) 0.040(3) 0.076(5) 0.030(3) -0.013(4) 0.010(3)
N4A 0.035(8) 0.044(6) 0.033(5) 0.014(4) 0.010(5) 0.007(5)
C4BA 0.084(5) 0.053(4) 0.061(4) 0.023(3) 0.006(4) 0.035(4)
C7BA 0.109(7) 0.083(6) 0.053(4) 0.030(4) 0.045(5) 0.033(6)
C73 0.102(7) 0.053(4) 0.042(3) 0.007(3) 0.005(4) 0.011(5)
C66A 0.036(8) 0.036(6) 0.027(8) 0.013(4) 0.011(6) 0.016(5)
C92 0.050(4) 0.059(4) 0.066(4) 0.034(3) 0.030(3) 0.021(3)
C60 0.095(6) 0.030(3) 0.041(3) 0.006(3) 0.004(3) 0.003(3)
C64A 0.051(12) 0.033(8) 0.067(10) -0.010(6) 0.012(9) 0.016(8)
C89 0.104(7) 0.066(5) 0.059(4) 0.017(4) 0.023(4) 0.058(5)
C65A 0.045(9) 0.041(8) 0.035(7) 0.007(5) 0.006(6) 0.010(6)
C9CA 0.052(4) 0.069(5) 0.114(7) 0.053(5) 0.045(5) 0.029(4)
C72 0.108(7) 0.058(5) 0.041(3) 0.009(3) 0.016(4) 0.019(5)
C69A 0.051(13) 0.030(7) 0.057(9) 0.016(6) -0.002(9) 0.002(8)
C81 0.094(6) 0.068(5) 0.070(5) 0.022(4) 0.026(4) 0.055(5)
C63A 0.035(7) 0.040(8) 0.051(12) 0.008(8) 0.005(8) 0.001(6)
C82 0.078(6) 0.092(7) 0.061(5) 0.031(5) -0.010(4) 0.025(5)
C71A 0.068(12) 0.055(10) 0.071(11) 0.027(9) 0.013(10) 0.027(9)
C70A 0.071(16) 0.045(8) 0.068(10) 0.032(7) 0.021(9) 0.018(9)
Cl2 0.0755(12) 0.0703(12) 0.0580(10) 0.0308(9) 0.0022(8) 0.0073(10)
Cl3 0.130(3) 0.120(3) 0.122(3) 0.046(2) 0.032(2) 0.061(2)
O21A 0.044(2) 0.0239(19) 0.034(2) 0.0083(16) -0.0072(17) 0.0173(18)
O17 0.063(3) 0.047(3) 0.052(2) 0.017(2) 0.008(2) 0.023(2)
O18 0.129(6) 0.050(3) 0.085(4) 0.024(3) -0.032(4) 0.011(4)
O19 0.125(6) 0.096(5) 0.132(7) 0.080(5) 0.064(5) 0.060(5)
C69 0.041(11) 0.028(7) 0.043(7) 0.015(5) -0.007(6) 0.000(6)
C71 0.060(11) 0.034(7) 0.048(8) 0.004(5) -0.008(8) 0.015(7)
C70 0.065(13) 0.040(7) 0.034(6) 0.019(5) 0.013(6) 0.010(7)
C66 0.058(12) 0.047(9) 0.051(12) 0.027(8) 0.031(10) 0.029(9)
C65 0.07(2) 0.036(9) 0.060(18) 0.013(10) 0.035(16) 0.003(12)
C64 0.08(2) 0.064(14) 0.071(14) 0.021(11) 0.038(16) 0.024(14)
C63 0.071(16) 0.054(11) 0.074(18) 0.021(12) 0.035(14) 0.012(10)
N4 0.070(18) 0.049(8) 0.060(12) 0.017(7) 0.036(12) 0.016(9)
O16 0.087(8) 0.025(4) 0.096(7) 0.017(4) 0.041(6) 0.005(4)
O16A 0.039(7) 0.034(7) 0.024(5) -0.002(4) 0.009(4) 0.005(5)
O21 0.044(2) 0.0239(19) 0.034(2) 0.0083(16) -0.0072(17) 0.0173(18)

loop_
_atom_type_symbol
_atom_type_description
_atom_type_scat_dispersion_real
_atom_type_scat_dispersion_imag
_atom_type_scat_source
C C 0.0181 0.0091 'International Tables Vol C Tables 4.2.6.8 and 6.1.1.4'
H H 0.0000 0.0000 'International Tables Vol C Tables 4.2.6.8 and 6.1.1.4'
Cl Cl 0.3639 0.7018 'International Tables Vol C Tables 4.2.6.8 and 6.1.1.4'
N N 0.0311 0.0180 'International Tables Vol C Tables 4.2.6.8 and 6.1.1.4'
O O 0.0492 0.0322 'International Tables Vol C Tables 4.2.6.8 and 6.1.1.4'
S S 0.3331 0.5567 'International Tables Vol C Tables 4.2.6.8 and 6.1.1.4'

loop_
_geom_angle_atom_site_label_1
_geom_angle_atom_site_label_2
_geom_angle_atom_site_label_3
_geom_angle
_geom_angle_site_symmetry_1
_geom_angle_site_symmetry_3
_geom_angle_publ_flag
C0CA S3 C6CA 103.0(3) . . ?
C41 S1 C38 103.0(3) . . ?
C72 S2 C69A 113.4(8) . . ?
C72 S2 C69 98.4(9) . . ?
C1CA O13 C9AA 118.3(4) . . ?
C42 O3 C43 117.7(4) . . ?
H20A O20 H20B 104.4 . . ?
C73 O8 C74 117.3(5) . . ?
C0AA O11 H11 109.5 . . ?
C93 O7 H7 109.5 . . ?
C46 O2 H2A 109.5 . . ?
C2CA N2 H2 118.6 . . ?
C3DA N2 H2 118.6 . . ?
C3DA N2 C2CA 122.9(4) . . ?
H1A N1 H1B 109.5 . . ?
H1A N1 H1C 109.5 . . ?
H1B N1 H1C 109.5 . . ?
C2DA N1 H1A 109.5 . . ?
C2DA N1 H1B 109.5 . . ?
C2DA N1 H1C 109.5 . . ?
O13 C1CA C0CA 111.9(5) . . ?
O14 C1CA O13 123.8(5) . . ?
O14 C1CA C0CA 124.3(5) . . ?
C37 N5 H5 118.9 . . ?
C36 N5 H5 118.9 . . ?
C36 N5 C37 122.1(5) . . ?
N2 C2CA H2CA 108.6 . . ?
N2 C2CA H2CB 108.6 . . ?
N2 C2CA C6CA 114.5(5) . . ?
H2CA C2CA H2CB 107.6 . . ?
C6CA C2CA H2CA 108.6 . . ?
C6CA C2CA H2CB 108.6 . . ?
O15 C3DA N2 124.2(5) . . ?
O15 C3DA C2DA 120.3(5) . . ?
N2 C3DA C2DA 115.5(4) . . ?
N1 C2DA H2DA 108.5 . . ?
N1 C2DA C0DA 111.1(5) . . ?
C3DA C2DA N1 106.3(4) . . ?
C3DA C2DA H2DA 108.5 . . ?
C3DA C2DA C0DA 113.9(5) . . ?
C0DA C2DA H2DA 108.5 . . ?
O13 C9AA H9AA 109.4 . . ?
O13 C9AA C0BA 105.4(4) . . ?
O13 C9AA C4AA 107.4(4) . . ?
C0BA C9AA H9AA 109.4 . . ?
C0BA C9AA C4AA 115.8(4) . . ?
C4AA C9AA H9AA 109.4 . . ?
C88 C87 H87 106.3 . . ?
C75 C87 H87 106.3 . . ?
C75 C87 C88 117.8(5) . . ?
C86 C87 H87 106.3 . . ?
C86 C87 C88 101.8(5) . . ?
C86 C87 C75 117.4(5) . . ?
C91 C88 C87 116.3(4) . . ?
C85 C88 C87 106.4(5) . . ?
C85 C88 C91 110.7(5) . . ?
C90 C88 C87 102.4(5) . . ?
C90 C88 C91 111.1(5) . . ?
C90 C88 C85 109.5(5) . . ?
C9AA C0BA H0BA 106.8 . . ?
C9AA C0BA H0BB 106.8 . . ?
C9AA C0BA C1BA 122.2(4) . . ?
H0BA C0BA H0BB 106.6 . . ?
C1BA C0BA H0BA 106.8 . . ?
C1BA C0BA H0BB 106.8 . . ?
C67 N3 H3 119.2 . . ?
C67 N3 C68 121.6(6) . . ?
C68 N3 H3 119.2 . . ?
C37 C38 S1 112.0(4) . . ?
C39 C38 S1 111.8(4) . . ?
C39 C38 C37 108.8(5) . . ?
C39 C38 C40 109.9(5) . . ?
C40 C38 S1 104.1(4) . . ?
C40 C38 C37 110.1(5) . . ?
C4AA C3AA H3AA 106.6 . . ?
C4AA C3AA C2AA 117.3(4) . . ?
C2AA C3AA H3AA 106.6 . . ?
C6BA C3AA H3AA 106.6 . . ?
C6BA C3AA C4AA 117.2(5) . . ?
C6BA C3AA C2AA 101.7(5) . . ?
O1 C50 C49 127.8(5) . . ?
O1 C50 C51 123.9(5) . . ?
C51 C50 C49 108.2(5) . . ?
N5 C37 C38 113.4(4) . . ?
N5 C37 H37A 108.9 . . ?
N5 C37 H37B 108.9 . . ?
C38 C37 H37A 108.9 . . ?
C38 C37 H37B 108.9 . . ?
H37A C37 H37B 107.7 . . ?
O3 C42 C41 113.6(5) . . ?
O4 C42 O3 124.3(5) . . ?
O4 C42 C41 122.0(5) . . ?
C2CA C6CA S3 112.5(3) . . ?
C2CA C6CA C7CA 111.7(5) . . ?
C2CA C6CA C8CA 108.1(5) . . ?
C7CA C6CA S3 103.1(4) . . ?
C8CA C6CA S3 111.1(4) . . ?
C8CA C6CA C7CA 110.3(5) . . ?
C4AA C5AA H5AA 106.1 . . ?
C6AA C5AA H5AA 106.1 . . ?
C6AA C5AA C4AA 112.0(4) . . ?
C6AA C5AA C8AA 109.4(5) . . ?
C8AA C5AA H5AA 106.1 . . ?
C8AA C5AA C4AA 116.3(5) . . ?
O2 C46 H46 106.1 . . ?
O2 C46 C47 112.0(5) . . ?
O2 C46 C45 110.4(5) . . ?
C47 C46 H46 106.1 . . ?
C45 C46 H46 106.1 . . ?
C45 C46 C47 115.4(5) . . ?
C3AA C4AA C9AA 109.8(4) . . ?
C5AA C4AA C9AA 111.6(4) . . ?
C5AA C4AA C3AA 107.5(4) . . ?
C5AA C4AA C5BA 112.2(4) . . ?
C5BA C4AA C9AA 107.3(4) . . ?
C5BA C4AA C3AA 108.4(4) . . ?
C1BA C3BA H3BA 117.0 . . ?
C4BA C3BA H3BA 117.0 . . ?
C4BA C3BA C1BA 126.1(6) . . ?
C2DA C0DA H0DA 106.7 . . ?
C2DA C0DA C9CA 113.3(5) . . ?
C1DA C0DA C2DA 111.4(5) . . ?
C1DA C0DA H0DA 106.7 . . ?
C1DA C0DA C9CA 111.7(7) . . ?
C9CA C0DA H0DA 106.7 . . ?
C53 C54 H54 106.4 . . ?
C55 C54 H54 106.4 . . ?
C55 C54 C53 110.7(4) . . ?
C57 C54 H54 106.4 . . ?
C57 C54 C53 117.1(6) . . ?
C57 C54 C55 109.3(6) . . ?
H44A C44 H44B 107.0 . . ?
C43 C44 H44A 107.4 . . ?
C43 C44 H44B 107.4 . . ?
C43 C44 C45 119.6(5) . . ?
C45 C44 H44A 107.4 . . ?
C45 C44 H44B 107.4 . . ?
O10 C67 N3 124.2(6) . . ?
O10 C67 C66A 112.4(11) . . ?
O10 C67 C66 132.4(15) . . ?
N3 C67 C66A 123.4(11) . . ?
N3 C67 C66 103.1(16) . . ?
H6A N6 H6B 109.5 . . ?
H6A N6 H6C 109.5 . . ?
H6B N6 H6C 109.5 . . ?
C35 N6 H6A 109.5 . . ?
C35 N6 H6B 109.5 . . ?
C35 N6 H6C 109.5 . . ?
C2AA C1AA H1AA 106.9 . . ?
C0AA C1AA H1AA 106.9 . . ?
C0AA C1AA C2AA 113.3(5) . . ?
C0AA C1AA C9BA 112.0(5) . . ?
C9BA C1AA H1AA 106.9 . . ?
C9BA C1AA C2AA 110.5(6) . . ?
C1AA C2AA C3AA 115.3(5) . . ?
C1AA C2AA C8BA 111.6(5) . . ?
C7AA C2AA C3AA 106.3(5) . . ?
C7AA C2AA C1AA 112.1(5) . . ?
C7AA C2AA C8BA 109.4(5) . . ?
C8BA C2AA C3AA 101.5(5) . . ?
O3 C43 C44 106.4(4) . . ?
O3 C43 H43 108.8 . . ?
O3 C43 C53 105.5(4) . . ?
C44 C43 H43 108.8 . . ?
C44 C43 C53 118.2(5) . . ?
C53 C43 H43 108.8 . . ?
C5AA C6AA H6AA 109.1 . . ?
C5AA C6AA H6AB 109.1 . . ?
C5AA C6AA C7AA 112.5(5) . . ?
H6AA C6AA H6AB 107.8 . . ?
C7AA C6AA H6AA 109.1 . . ?
C7AA C6AA H6AB 109.1 . . ?
C88 C91 H91 107.1 . . ?
C88 C91 C93 111.2(5) . . ?
C93 C91 H91 107.1 . . ?
C92 C91 C88 112.1(5) . . ?
C92 C91 H91 107.1 . . ?
C92 C91 C93 112.0(5) . . ?
C93 C78 C77 113.1(5) . . ?
C80 C78 C77 107.9(6) . . ?
C80 C78 C93 111.1(5) . . ?
C80 C78 C79 112.7(6) . . ?
C79 C78 C77 104.5(6) . . ?
C79 C78 C93 107.4(6) . . ?
C0BA C1BA C0AA 111.9(4) . . ?
C3BA C1BA C0BA 109.5(4) . . ?
C3BA C1BA C0AA 109.3(4) . . ?
C3BA C1BA C2BA 112.6(5) . . ?
C2BA C1BA C0BA 105.0(4) . . ?
C2BA C1BA C0AA 108.5(4) . . ?
C78 C77 H77A 107.5 . . ?
C78 C77 H77B 107.5 . . ?
H77A C77 H77B 107.0 . . ?
C74 C77 C78 119.1(5) . . ?
C74 C77 H77A 107.5 . . ?
C74 C77 H77B 107.5 . . ?
C50 C49 H49 106.9 . . ?
C50 C49 C48 99.5(4) . . ?
C53 C49 C50 117.9(4) . . ?
C53 C49 H49 106.9 . . ?
C53 C49 C48 117.8(4) . . ?
C48 C49 H49 106.9 . . ?
O11 C0AA C1AA 112.7(5) . . ?
O11 C0AA C1BA 108.3(5) . . ?
O11 C0AA H0AA 106.6 . . ?
C1AA C0AA C1BA 115.6(4) . . ?
C1AA C0AA H0AA 106.6 . . ?
C1BA C0AA H0AA 106.6 . . ?
O5 C36 N5 123.8(6) . . ?
O5 C36 C35 119.2(6) . . ?
N5 C36 C35 116.9(5) . . ?
O8 C74 C77 106.2(5) . . ?
O8 C74 H74 108.9 . . ?
O8 C74 C75 107.6(5) . . ?
C77 C74 H74 108.9 . . ?
C77 C74 C75 116.0(5) . . ?
C75 C74 H74 108.9 . . ?
H56A C56 H56B 107.7 . . ?
C48 C56 H56A 108.9 . . ?
C48 C56 H56B 108.9 . . ?
C55 C56 H56A 108.9 . . ?
C55 C56 H56B 108.9 . . ?
C55 C56 C48 113.5(5) . . ?
C45 C61 H61 116.3 . . ?
C62 C61 H61 116.3 . . ?
C62 C61 C45 127.4(7) . . ?
C43 C53 C54 112.0(4) . . ?
C49 C53 C54 107.2(4) . . ?
C49 C53 C43 109.6(4) . . ?
C49 C53 C58 108.2(4) . . ?
C58 C53 C54 111.4(5) . . ?
C58 C53 C43 108.4(5) . . ?
C56 C48 C49 106.2(4) . . ?
C56 C48 C47 111.7(4) . . ?
C56 C48 C52 110.1(5) . . ?
C47 C48 C49 114.9(4) . . ?
C52 C48 C49 103.0(4) . . ?
C52 C48 C47 110.4(4) . . ?
C87 C75 C83 106.9(5) . . ?
C74 C75 C87 107.0(4) . . ?
C74 C75 C83 113.0(5) . . ?
C76 C75 C87 109.8(5) . . ?
C76 C75 C74 109.3(5) . . ?
C76 C75 C83 110.7(5) . . ?
C4AA C5BA H5BA 109.5 . . ?
C4AA C5BA H5BB 109.5 . . ?
C4AA C5BA H5BC 109.5 . . ?
H5BA C5BA H5BB 109.5 . . ?
H5BA C5BA H5BC 109.5 . . ?
H5BB C5BA H5BC 109.5 . . ?
O6 C86 C87 127.9(6) . . ?
O6 C86 C89 123.3(6) . . ?
C89 C86 C87 108.8(5) . . ?
C0DA C1DA H1DA 109.5 . . ?
C0DA C1DA H1DB 109.5 . . ?
C0DA C1DA H1DC 109.5 . . ?
H1DA C1DA H1DB 109.5 . . ?
H1DA C1DA H1DC 109.5 . . ?
H1DB C1DA H1DC 109.5 . . ?
H59A C59 H59B 109.5 . . ?
H59A C59 H59C 109.5 . . ?
H59B C59 H59C 109.5 . . ?
C47 C59 H59A 109.5 . . ?
C47 C59 H59B 109.5 . . ?
C47 C59 H59C 109.5 . . ?
C5AA C8AA H8AA 109.5 . . ?
C5AA C8AA H8AB 109.5 . . ?
C5AA C8AA H8AC 109.5 . . ?
H8AA C8AA H8AB 109.5 . . ?
H8AA C8AA H8AC 109.5 . . ?
H8AB C8AA H8AC 109.5 . . ?
C35 C33 H33 108.7 . . ?
C35 C33 C34 111.4(5) . . ?
C35 C33 C32 109.7(6) . . ?
C34 C33 H33 108.7 . . ?
C34 C33 C32 109.5(5) . . ?
C32 C33 H33 108.7 . . ?
O7 C93 C91 110.1(5) . . ?
O7 C93 C78 109.4(5) . . ?
O7 C93 H93 107.2 . . ?
C91 C93 H93 107.2 . . ?
C78 C93 C91 115.4(5) . . ?
C78 C93 H93 107.2 . . ?
C2AA C7AA H7AA 108.7 . . ?
C2AA C7AA H7AB 108.7 . . ?
C6AA C7AA C2AA 114.3(5) . . ?
C6AA C7AA H7AA 108.7 . . ?
C6AA C7AA H7AB 108.7 . . ?
H7AA C7AA H7AB 107.6 . . ?
N6 C35 C36 106.1(5) . . ?
N6 C35 C33 109.8(5) . . ?
N6 C35 H35 109.4 . . ?
C36 C35 C33 112.6(5) . . ?
C36 C35 H35 109.4 . . ?
C33 C35 H35 109.4 . . ?
S1 C41 H41A 109.4 . . ?
S1 C41 H41B 109.4 . . ?
C42 C41 S1 111.0(4) . . ?
C42 C41 H41A 109.4 . . ?
C42 C41 H41B 109.4 . . ?
H41A C41 H41B 108.0 . . ?
C46 C47 C48 112.1(4) . . ?
C46 C47 H47 106.8 . . ?
C48 C47 H47 106.8 . . ?
C59 C47 C46 113.2(5) . . ?
C59 C47 C48 110.7(4) . . ?
C59 C47 H47 106.8 . . ?
S3 C0CA H0CA 109.6 . . ?
S3 C0CA H0CB 109.6 . . ?
C1CA C0CA S3 110.3(4) . . ?
C1CA C0CA H0CA 109.6 . . ?
C1CA C0CA H0CB 109.6 . . ?
H0CA C0CA H0CB 108.1 . . ?
C38 C39 H39A 109.5 . . ?
C38 C39 H39B 109.5 . . ?
C38 C39 H39C 109.5 . . ?
H39A C39 H39B 109.5 . . ?
H39A C39 H39C 109.5 . . ?
H39B C39 H39C 109.5 . . ?
C88 C85 H85A 108.5 . . ?
C88 C85 H85B 108.5 . . ?
H85A C85 H85B 107.5 . . ?
C84 C85 C88 115.1(5) . . ?
C84 C85 H85A 108.5 . . ?
C84 C85 H85B 108.5 . . ?
O12 C6BA C3AA 128.2(7) . . ?
O12 C6BA C7BA 123.5(7) . . ?
C7BA C6BA C3AA 108.4(7) . . ?
C78 C80 H80 117.4 . . ?
C81 C80 C78 125.3(8) . . ?
C81 C80 H80 117.4 . . ?
C46 C45 C44 112.2(5) . . ?
C61 C45 C46 109.6(5) . . ?
C61 C45 C44 110.6(5) . . ?
C61 C45 C60 109.8(5) . . ?
C60 C45 C46 109.9(5) . . ?
C60 C45 C44 104.6(6) . . ?
C88 C90 H90A 110.4 . . ?
C88 C90 H90B 110.4 . . ?
H90A C90 H90B 108.6 . . ?
C89 C90 C88 106.7(6) . . ?
C89 C90 H90A 110.4 . . ?
C89 C90 H90B 110.4 . . ?
C48 C52 H52A 110.7 . . ?
C48 C52 H52B 110.7 . . ?
H52A C52 H52B 108.8 . . ?
C51 C52 C48 105.1(5) . . ?
C51 C52 H52A 110.7 . . ?
C51 C52 H52B 110.7 . . ?
C6CA C7CA H7CA 109.5 . . ?
C6CA C7CA H7CB 109.5 . . ?
C6CA C7CA H7CC 109.5 . . ?
H7CA C7CA H7CB 109.5 . . ?
H7CA C7CA H7CC 109.5 . . ?
H7CB C7CA H7CC 109.5 . . ?
C85 C84 H84A 108.9 . . ?
C85 C84 H84B 108.9 . . ?
C85 C84 C83 113.3(6) . . ?
H84A C84 H84B 107.7 . . ?
C83 C84 H84A 108.9 . . ?
C83 C84 H84B 108.9 . . ?
C54 C55 H55A 108.7 . . ?
C54 C55 H55B 108.7 . . ?
C56 C55 C54 114.3(5) . . ?
C56 C55 H55A 108.7 . . ?
C56 C55 H55B 108.7 . . ?
H55A C55 H55B 107.6 . . ?
C33 C34 H34A 109.5 . . ?
C33 C34 H34B 109.5 . . ?
C33 C34 H34C 109.5 . . ?
H34A C34 H34B 109.5 . . ?
H34A C34 H34C 109.5 . . ?
H34B C34 H34C 109.5 . . ?
C1BA C2BA H2BA 109.5 . . ?
C1BA C2BA H2BB 109.5 . . ?
C1BA C2BA H2BC 109.5 . . ?
H2BA C2BA H2BB 109.5 . . ?
H2BA C2BA H2BC 109.5 . . ?
H2BB C2BA H2BC 109.5 . . ?
C2AA C8BA H8BA 110.4 . . ?
C2AA C8BA H8BB 110.4 . . ?
H8BA C8BA H8BB 108.6 . . ?
C7BA C8BA C2AA 106.5(6) . . ?
C7BA C8BA H8BA 110.4 . . ?
C7BA C8BA H8BB 110.4 . . ?
C38 C40 H40A 109.5 . . ?
C38 C40 H40B 109.5 . . ?
C38 C40 H40C 109.5 . . ?
H40A C40 H40B 109.5 . . ?
H40A C40 H40C 109.5 . . ?
H40B C40 H40C 109.5 . . ?
C53 C58 H58A 109.5 . . ?
C53 C58 H58B 109.5 . . ?
C53 C58 H58C 109.5 . . ?
H58A C58 H58B 109.5 . . ?
H58A C58 H58C 109.5 . . ?
H58B C58 H58C 109.5 . . ?
C75 C83 H83 106.2 . . ?
C84 C83 C75 110.9(5) . . ?
C84 C83 H83 106.2 . . ?
C82 C83 C75 115.9(7) . . ?
C82 C83 C84 110.7(7) . . ?
C82 C83 H83 106.2 . . ?
C78 C79 H79A 109.5 . . ?
C78 C79 H79B 109.5 . . ?
C78 C79 H79C 109.5 . . ?
H79A C79 H79B 109.5 . . ?
H79A C79 H79C 109.5 . . ?
H79B C79 H79C 109.5 . . ?
C75 C76 H76A 109.5 . . ?
C75 C76 H76B 109.5 . . ?
C75 C76 H76C 109.5 . . ?
H76A C76 H76B 109.5 . . ?
H76A C76 H76C 109.5 . . ?
H76B C76 H76C 109.5 . . ?
C6CA C8CA H8CA 109.5 . . ?
C6CA C8CA H8CB 109.5 . . ?
C6CA C8CA H8CC 109.5 . . ?
H8CA C8CA H8CB 109.5 . . ?
H8CA C8CA H8CC 109.5 . . ?
H8CB C8CA H8CC 109.5 . . ?
C50 C51 C52 106.0(5) . . ?
C50 C51 H51A 110.5 . . ?
C50 C51 H51B 110.5 . . ?
C52 C51 H51A 110.5 . . ?
C52 C51 H51B 110.5 . . ?
H51A C51 H51B 108.7 . . ?
C61 C62 H62A 120.0 . . ?
C61 C62 H62B 120.0 . . ?
H62A C62 H62B 120.0 . . ?
N3 C68 H68A 110.6 . . ?
N3 C68 H68B 110.6 . . ?
N3 C68 H68C 106.9 . . ?
N3 C68 H68D 106.9 . . ?
N3 C68 C69A 105.5(12) . . ?
N3 C68 C69 121.7(9) . . ?
H68A C68 H68B 108.8 . . ?
H68C C68 H68D 106.7 . . ?
C69A C68 H68A 110.6 . . ?
C69A C68 H68B 110.6 . . ?
C69 C68 H68C 106.9 . . ?
C69 C68 H68D 106.9 . . ?
C54 C57 H57A 109.5 . . ?
C54 C57 H57B 109.5 . . ?
C54 C57 H57C 109.5 . . ?
H57A C57 H57B 109.5 . . ?
H57A C57 H57C 109.5 . . ?
H57B C57 H57C 109.5 . . ?
C1AA C9BA H9BA 109.5 . . ?
C1AA C9BA H9BB 109.5 . . ?
C1AA C9BA H9BC 109.5 . . ?
H9BA C9BA H9BB 109.5 . . ?
H9BA C9BA H9BC 109.5 . . ?
H9BB C9BA H9BC 109.5 . . ?
C33 C32 H32A 109.5 . . ?
C33 C32 H32B 109.5 . . ?
C33 C32 H32C 109.5 . . ?
H32A C32 H32B 109.5 . . ?
H32A C32 H32C 109.5 . . ?
H32B C32 H32C 109.5 . . ?
H4AA N4A H4AB 109.5 . . ?
H4AA N4A H4AC 109.5 . . ?
H4AB N4A H4AC 109.5 . . ?
C66A N4A H4AA 109.5 . . ?
C66A N4A H4AB 109.5 . . ?
C66A N4A H4AC 109.5 . . ?
C3BA C4BA H4BA 120.0 . . ?
C3BA C4BA H4BB 120.0 . . ?
H4BA C4BA H4BB 120.0 . . ?
C6BA C7BA C8BA 106.2(6) . . ?
C6BA C7BA H7BA 110.5 . . ?
C6BA C7BA H7BB 110.5 . . ?
C8BA C7BA H7BA 110.5 . . ?
C8BA C7BA H7BB 110.5 . . ?
H7BA C7BA H7BB 108.7 . . ?
O8 C73 C72 110.6(7) . . ?
O9 C73 O8 123.8(8) . . ?
O9 C73 C72 125.5(8) . . ?
C67 C66A H66A 108.0 . . ?
N4A C66A C67 108.7(11) . . ?
N4A C66A H66A 108.0 . . ?
N4A C66A C65A 109.0(12) . . ?
C65A C66A C67 114.8(11) . . ?
C65A C66A H66A 108.0 . . ?
C91 C92 H92A 109.5 . . ?
C91 C92 H92B 109.5 . . ?
C91 C92 H92C 109.5 . . ?
H92A C92 H92B 109.5 . . ?
H92A C92 H92C 109.5 . . ?
H92B C92 H92C 109.5 . . ?
C45 C60 H60A 109.5 . . ?
C45 C60 H60B 109.5 . . ?
C45 C60 H60C 109.5 . . ?
H60A C60 H60B 109.5 . . ?
H60A C60 H60C 109.5 . . ?
H60B C60 H60C 109.5 . . ?
H64A C64A H64B 109.5 . . ?
H64A C64A H64C 109.5 . . ?
H64B C64A H64C 109.5 . . ?
C65A C64A H64A 109.5 . . ?
C65A C64A H64B 109.5 . . ?
C65A C64A H64C 109.5 . . ?
C86 C89 C90 105.4(6) . . ?
C86 C89 H89A 110.7 . . ?
C86 C89 H89B 110.7 . . ?
C90 C89 H89A 110.7 . . ?
C90 C89 H89B 110.7 . . ?
H89A C89 H89B 108.8 . . ?
C66A C65A H65A 107.2 . . ?
C64A C65A C66A 112.6(16) . . ?
C64A C65A H65A 107.2 . . ?
C64A C65A C63A 111.0(15) . . ?
C63A C65A C66A 111.1(13) . . ?
C63A C65A H65A 107.2 . . ?
C0DA C9CA H9CA 109.5 . . ?
C0DA C9CA H9CB 109.5 . . ?
C0DA C9CA H9CC 109.5 . . ?
H9CA C9CA H9CB 109.5 . . ?
H9CA C9CA H9CC 109.5 . . ?
H9CB C9CA H9CC 109.5 . . ?
S2 C72 H72A 109.4 . . ?
S2 C72 H72B 109.4 . . ?
C73 C72 S2 111.3(7) . . ?
C73 C72 H72A 109.4 . . ?
C73 C72 H72B 109.4 . . ?
H72A C72 H72B 108.0 . . ?
C68 C69A S2 111.2(9) . . ?
C71A C69A S2 111.8(14) . . ?
C71A C69A C68 115.2(16) . . ?
C71A C69A C70A 108.6(15) . . ?
C70A C69A S2 109.0(14) . . ?
C70A C69A C68 100.3(14) . . ?
C80 C81 H81A 120.0 . . ?
C80 C81 H81B 120.0 . . ?
H81A C81 H81B 120.0 . . ?
C65A C63A H63A 109.5 . . ?
C65A C63A H63B 109.5 . . ?
C65A C63A H63C 109.5 . . ?
H63A C63A H63B 109.5 . . ?
H63A C63A H63C 109.5 . . ?
H63B C63A H63C 109.5 . . ?
C83 C82 H82A 109.5 . . ?
C83 C82 H82B 109.5 . . ?
C83 C82 H82C 109.5 . . ?
H82A C82 H82B 109.5 . . ?
H82A C82 H82C 109.5 . . ?
H82B C82 H82C 109.5 . . ?
C69A C71A H71A 109.5 . . ?
C69A C71A H71B 109.5 . . ?
C69A C71A H71C 109.5 . . ?
H71A C71A H71B 109.5 . . ?
H71A C71A H71C 109.5 . . ?
H71B C71A H71C 109.5 . . ?
C69A C70A H70A 109.5 . . ?
C69A C70A H70B 109.5 . . ?
C69A C70A H70C 109.5 . . ?
H70A C70A H70B 109.5 . . ?
H70A C70A H70C 109.5 . . ?
H70B C70A H70C 109.5 . . ?
H21A O21A H21B 104.5 . . ?
H17A O17 H17B 104.5 . . ?
H18A O18 H18B 104.5 . . ?
H19A O19 H19B 104.516(2) . . ?
C68 C69 S2 110.5(8) . . ?
C71 C69 S2 96.8(10) . . ?
C71 C69 C68 109.2(14) . . ?
C70 C69 S2 115.8(12) . . ?
C70 C69 C68 114.1(13) . . ?
C70 C69 C71 108.9(13) . . ?
C69 C71 H71D 109.5 . . ?
C69 C71 H71E 109.5 . . ?
C69 C71 H71F 109.5 . . ?
H71D C71 H71E 109.5 . . ?
H71D C71 H71F 109.5 . . ?
H71E C71 H71F 109.5 . . ?
C69 C70 H70D 109.5 . . ?
C69 C70 H70E 109.5 . . ?
C69 C70 H70F 109.5 . . ?
H70D C70 H70E 109.5 . . ?
H70D C70 H70F 109.5 . . ?
H70E C70 H70F 109.5 . . ?
C67 C66 H66 109.5 . . ?
C67 C66 C65 119.0(15) . . ?
C65 C66 H66 109.5 . . ?
N4 C66 C67 100.6(14) . . ?
N4 C66 H66 109.5 . . ?
N4 C66 C65 108.1(17) . . ?
C66 C65 H65 106.6 . . ?
C64 C65 C66 112(2) . . ?
C64 C65 H65 106.6 . . ?
C63 C65 C66 113(2) . . ?
C63 C65 H65 106.6 . . ?
C63 C65 C64 111.8(19) . . ?
C65 C64 H64D 109.5 . . ?
C65 C64 H64E 109.5 . . ?
C65 C64 H64F 109.5 . . ?
H64D C64 H64E 109.5 . . ?
H64D C64 H64F 109.5 . . ?
H64E C64 H64F 109.5 . . ?
C65 C63 H63D 109.5 . . ?
C65 C63 H63E 109.5 . . ?
C65 C63 H63F 109.5 . . ?
H63D C63 H63E 109.5 . . ?
H63D C63 H63F 109.5 . . ?
H63E C63 H63F 109.5 . . ?
C66 N4 H4A 109.5 . . ?
C66 N4 H4B 109.5 . . ?
C66 N4 H4C 109.5 . . ?
H4A N4 H4B 109.5 . . ?
H4A N4 H4C 109.5 . . ?
H4B N4 H4C 109.5 . . ?
H16A O16 H16B 104.5 . . ?
H16C O16A H16D 104.564(1) . . ?
H21C O21 H21D 104.445(1) . . ?

loop_
_geom_bond_atom_site_label_1
_geom_bond_atom_site_label_2
_geom_bond_distance
_geom_bond_site_symmetry_2
_geom_bond_publ_flag
S3 C6CA 1.841(5) . ?
S3 C0CA 1.818(5) . ?
S1 C38 1.825(6) . ?
S1 C41 1.806(6) . ?
S2 C72 1.796(12) . ?
S2 C69A 1.859(15) . ?
S2 C69 1.837(14) . ?
O13 C1CA 1.335(7) . ?
O13 C9AA 1.461(5) . ?
O15 C3DA 1.231(7) . ?
O3 C42 1.311(7) . ?
O3 C43 1.486(6) . ?
O1 C50 1.209(7) . ?
O20 H20A 0.8523 . ?
O20 H20B 0.8499 . ?
O8 C74 1.469(7) . ?
O8 C73 1.342(10) . ?
O5 C36 1.235(7) . ?
O14 C1CA 1.206(7) . ?
O4 C42 1.214(7) . ?
O10 C67 1.219(8) . ?
O11 H11 0.8400 . ?
O11 C0AA 1.437(6) . ?
O7 H7 0.8400 . ?
O7 C93 1.430(7) . ?
O2 H2A 0.8400 . ?
O2 C46 1.449(7) . ?
N2 H2 0.8800 . ?
N2 C2CA 1.451(7) . ?
N2 C3DA 1.348(7) . ?
N1 H1A 0.9100 . ?
N1 H1B 0.9100 . ?
N1 H1C 0.9100 . ?
N1 C2DA 1.502(7) . ?
C1CA C0CA 1.516(7) . ?
N5 H5 0.8800 . ?
N5 C37 1.445(8) . ?
N5 C36 1.354(8) . ?
O6 C86 1.212(9) . ?
C2CA H2CA 0.9900 . ?
C2CA H2CB 0.9900 . ?
C2CA C6CA 1.518(7) . ?
C3DA C2DA 1.497(8) . ?
O12 C6BA 1.207(10) . ?
C2DA H2DA 1.0000 . ?
C2DA C0DA 1.536(9) . ?
C9AA H9AA 1.0000 . ?
C9AA C0BA 1.552(7) . ?
C9AA C4AA 1.560(7) . ?
C87 H87 1.0000 . ?
C87 C88 1.559(8) . ?
C87 C75 1.556(8) . ?
C87 C86 1.540(7) . ?
C88 C91 1.556(7) . ?
C88 C85 1.547(8) . ?
C88 C90 1.540(9) . ?
C0BA H0BA 0.9900 . ?
C0BA H0BB 0.9900 . ?
C0BA C1BA 1.552(6) . ?
N3 H3 0.8800 . ?
N3 C67 1.343(9) . ?
N3 C68 1.439(10) . ?
C38 C37 1.543(8) . ?
C38 C39 1.535(8) . ?
C38 C40 1.541(8) . ?
C3AA H3AA 1.0000 . ?
C3AA C4AA 1.552(7) . ?
C3AA C2AA 1.564(9) . ?
C3AA C6BA 1.535(9) . ?
C50 C49 1.541(7) . ?
C50 C51 1.501(9) . ?
C37 H37A 0.9900 . ?
C37 H37B 0.9900 . ?
C42 C41 1.502(8) . ?
C6CA C7CA 1.530(7) . ?
C6CA C8CA 1.525(9) . ?
C5AA H5AA 1.0000 . ?
C5AA C4AA 1.539(8) . ?
C5AA C6AA 1.524(8) . ?
C5AA C8AA 1.529(7) . ?
O9 C73 1.211(11) . ?
C46 H46 1.0000 . ?
C46 C47 1.550(8) . ?
C46 C45 1.540(8) . ?
C4AA C5BA 1.545(7) . ?
C3BA H3BA 0.9500 . ?
C3BA C1BA 1.501(8) . ?
C3BA C4BA 1.357(8) . ?
C0DA H0DA 1.0000 . ?
C0DA C1DA 1.507(9) . ?
C0DA C9CA 1.540(10) . ?
C54 H54 1.0000 . ?
C54 C53 1.567(8) . ?
C54 C55 1.527(8) . ?
C54 C57 1.508(9) . ?
C44 H44A 0.9900 . ?
C44 H44B 0.9900 . ?
C44 C43 1.516(8) . ?
C44 C45 1.569(9) . ?
C67 C66A 1.546(14) . ?
C67 C66 1.519(16) . ?
N6 H6A 0.9100 . ?
N6 H6B 0.9100 . ?
N6 H6C 0.9100 . ?
N6 C35 1.500(8) . ?
C1AA H1AA 1.0000 . ?
C1AA C2AA 1.557(9) . ?
C1AA C0AA 1.543(8) . ?
C1AA C9BA 1.544(8) . ?
C2AA C7AA 1.533(9) . ?
C2AA C8BA 1.559(8) . ?
C43 H43 1.0000 . ?
C43 C53 1.559(7) . ?
C6AA H6AA 0.9900 . ?
C6AA H6AB 0.9900 . ?
C6AA C7AA 1.531(9) . ?
C91 H91 1.0000 . ?
C91 C93 1.566(7) . ?
C91 C92 1.530(8) . ?
C78 C77 1.560(9) . ?
C78 C93 1.537(8) . ?
C78 C80 1.502(10) . ?
C78 C79 1.537(9) . ?
C1BA C0AA 1.568(8) . ?
C1BA C2BA 1.529(8) . ?
C77 H77A 0.9900 . ?
C77 H77B 0.9900 . ?
C77 C74 1.530(8) . ?
C49 H49 1.0000 . ?
C49 C53 1.538(7) . ?
C49 C48 1.568(7) . ?
C0AA H0AA 1.0000 . ?
C36 C35 1.517(9) . ?
C74 H74 1.0000 . ?
C74 C75 1.555(8) . ?
C56 H56A 0.9900 . ?
C56 H56B 0.9900 . ?
C56 C48 1.533(7) . ?
C56 C55 1.516(10) . ?
C61 H61 0.9500 . ?
C61 C45 1.515(8) . ?
C61 C62 1.316(10) . ?
C53 C58 1.544(7) . ?
C48 C47 1.562(7) . ?
C48 C52 1.546(8) . ?
C75 C83 1.566(8) . ?
C75 C76 1.535(9) . ?
C5BA H5BA 0.9800 . ?
C5BA H5BB 0.9800 . ?
C5BA H5BC 0.9800 . ?
C86 C89 1.503(11) . ?
C1DA H1DA 0.9800 . ?
C1DA H1DB 0.9800 . ?
C1DA H1DC 0.9800 . ?
C59 H59A 0.9800 . ?
C59 H59B 0.9800 . ?
C59 H59C 0.9800 . ?
C59 C47 1.549(7) . ?
C8AA H8AA 0.9800 . ?
C8AA H8AB 0.9800 . ?
C8AA H8AC 0.9800 . ?
C33 H33 1.0000 . ?
C33 C35 1.525(8) . ?
C33 C34 1.533(10) . ?
C33 C32 1.540(10) . ?
C93 H93 1.0000 . ?
C7AA H7AA 0.9900 . ?
C7AA H7AB 0.9900 . ?
C35 H35 1.0000 . ?
C41 H41A 0.9900 . ?
C41 H41B 0.9900 . ?
C47 H47 1.0000 . ?
C0CA H0CA 0.9900 . ?
C0CA H0CB 0.9900 . ?
C39 H39A 0.9800 . ?
C39 H39B 0.9800 . ?
C39 H39C 0.9800 . ?
C85 H85A 0.9900 . ?
C85 H85B 0.9900 . ?
C85 C84 1.508(11) . ?
C6BA C7BA 1.489(12) . ?
C80 H80 0.9500 . ?
C80 C81 1.346(8) . ?
C45 C60 1.529(9) . ?
C90 H90A 0.9900 . ?
C90 H90B 0.9900 . ?
C90 C89 1.525(11) . ?
C52 H52A 0.9900 . ?
C52 H52B 0.9900 . ?
C52 C51 1.534(9) . ?
C7CA H7CA 0.9800 . ?
C7CA H7CB 0.9800 . ?
C7CA H7CC 0.9800 . ?
C84 H84A 0.9900 . ?
C84 H84B 0.9900 . ?
C84 C83 1.534(11) . ?
C55 H55A 0.9900 . ?
C55 H55B 0.9900 . ?
C34 H34A 0.9800 . ?
C34 H34B 0.9800 . ?
C34 H34C 0.9800 . ?
C2BA H2BA 0.9800 . ?
C2BA H2BB 0.9800 . ?
C2BA H2BC 0.9800 . ?
C8BA H8BA 0.9900 . ?
C8BA H8BB 0.9900 . ?
C8BA C7BA 1.521(14) . ?
C40 H40A 0.9800 . ?
C40 H40B 0.9800 . ?
C40 H40C 0.9800 . ?
C58 H58A 0.9800 . ?
C58 H58B 0.9800 . ?
C58 H58C 0.9800 . ?
C83 H83 1.0000 . ?
C83 C82 1.524(11) . ?
C79 H79A 0.9800 . ?
C79 H79B 0.9800 . ?
C79 H79C 0.9800 . ?
C76 H76A 0.9800 . ?
C76 H76B 0.9800 . ?
C76 H76C 0.9800 . ?
C8CA H8CA 0.9800 . ?
C8CA H8CB 0.9800 . ?
C8CA H8CC 0.9800 . ?
C51 H51A 0.9900 . ?
C51 H51B 0.9900 . ?
C62 H62A 0.9500 . ?
C62 H62B 0.9500 . ?
C68 H68A 0.9900 . ?
C68 H68B 0.9900 . ?
C68 H68C 0.9900 . ?
C68 H68D 0.9900 . ?
C68 C69A 1.536(17) . ?
C68 C69 1.574(15) . ?
C57 H57A 0.9800 . ?
C57 H57B 0.9800 . ?
C57 H57C 0.9800 . ?
C9BA H9BA 0.9800 . ?
C9BA H9BB 0.9800 . ?
C9BA H9BC 0.9800 . ?
C32 H32A 0.9800 . ?
C32 H32B 0.9800 . ?
C32 H32C 0.9800 . ?
N4A H4AA 0.9100 . ?
N4A H4AB 0.9100 . ?
N4A H4AC 0.9100 . ?
N4A C66A 1.499(17) . ?
C4BA H4BA 0.9500 . ?
C4BA H4BB 0.9500 . ?
C7BA H7BA 0.9900 . ?
C7BA H7BB 0.9900 . ?
C73 C72 1.510(12) . ?
C66A H66A 1.0000 . ?
C66A C65A 1.539(18) . ?
C92 H92A 0.9800 . ?
C92 H92B 0.9800 . ?
C92 H92C 0.9800 . ?
C60 H60A 0.9800 . ?
C60 H60B 0.9800 . ?
C60 H60C 0.9800 . ?
C64A H64A 0.9800 . ?
C64A H64B 0.9800 . ?
C64A H64C 0.9800 . ?
C64A C65A 1.51(2) . ?
C89 H89A 0.9900 . ?
C89 H89B 0.9900 . ?
C65A H65A 1.0000 . ?
C65A C63A 1.52(2) . ?
C9CA H9CA 0.9800 . ?
C9CA H9CB 0.9800 . ?
C9CA H9CC 0.9800 . ?
C72 H72A 0.9900 . ?
C72 H72B 0.9900 . ?
C69A C71A 1.53(2) . ?
C69A C70A 1.53(2) . ?
C81 H81A 0.9500 . ?
C81 H81B 0.9500 . ?
C63A H63A 0.9800 . ?
C63A H63B 0.9800 . ?
C63A H63C 0.9800 . ?
C82 H82A 0.9800 . ?
C82 H82B 0.9800 . ?
C82 H82C 0.9800 . ?
C71A H71A 0.9800 . ?
C71A H71B 0.9800 . ?
C71A H71C 0.9800 . ?
C70A H70A 0.9800 . ?
C70A H70B 0.9800 . ?
C70A H70C 0.9800 . ?
O21A H21A 0.8499 . ?
O21A H21B 0.8498 . ?
O17 H17A 0.8505 . ?
O17 H17B 0.8505 . ?
O18 H18A 0.8497 . ?
O18 H18B 0.8490 . ?
O19 H19A 0.850204(17) . ?
O19 H19B 0.850405(16) . ?
C69 C71 1.54(2) . ?
C69 C70 1.52(2) . ?
C71 H71D 0.9800 . ?
C71 H71E 0.9800 . ?
C71 H71F 0.9800 . ?
C70 H70D 0.9800 . ?
C70 H70E 0.9800 . ?
C70 H70F 0.9800 . ?
C66 H66 1.0000 . ?
C66 C65 1.53(2) . ?
C66 N4 1.51(2) . ?
C65 H65 1.0000 . ?
C65 C64 1.51(3) . ?
C65 C63 1.51(3) . ?
C64 H64D 0.9800 . ?
C64 H64E 0.9800 . ?
C64 H64F 0.9800 . ?
C63 H63D 0.9800 . ?
C63 H63E 0.9800 . ?
C63 H63F 0.9800 . ?
N4 H4A 0.9100 . ?
N4 H4B 0.9100 . ?
N4 H4C 0.9100 . ?
O16 H16A 0.8496 . ?
O16 H16B 0.8492 . ?
O16A H16C 0.849735(15) . ?
O16A H16D 0.849265(16) . ?
O21 H21C 0.84988(2) . ?
O21 H21D 0.851430(11) . ?

loop_
_geom_torsion_atom_site_label_1
_geom_torsion_atom_site_label_2
_geom_torsion_atom_site_label_3
_geom_torsion_atom_site_label_4
_geom_torsion
_geom_torsion_site_symmetry_1
_geom_torsion_site_symmetry_2
_geom_torsion_site_symmetry_3
_geom_torsion_site_symmetry_4
_geom_torsion_publ_flag
S1 C38 C37 N5 -56.9(6) . . . . ?
O13 C1CA C0CA S3 56.8(6) . . . . ?
O13 C9AA C0BA C1BA 135.5(5) . . . . ?
O13 C9AA C4AA C3AA 162.7(4) . . . . ?
O13 C9AA C4AA C5AA -78.3(5) . . . . ?
O13 C9AA C4AA C5BA 45.0(5) . . . . ?
O15 C3DA C2DA N1 38.2(7) . . . . ?
O15 C3DA C2DA C0DA -84.5(6) . . . . ?
O3 C42 C41 S1 -37.4(7) . . . . ?
O3 C43 C53 C54 -74.6(5) . . . . ?
O3 C43 C53 C49 166.6(4) . . . . ?
O3 C43 C53 C58 48.7(6) . . . . ?
O1 C50 C49 C53 13.8(8) . . . . ?
O1 C50 C49 C48 142.4(6) . . . . ?
O1 C50 C51 C52 -162.8(6) . . . . ?
O8 C74 C75 C87 168.6(5) . . . . ?
O8 C74 C75 C83 -74.0(6) . . . . ?
O8 C74 C75 C76 49.8(7) . . . . ?
O8 C73 C72 S2 -73.7(9) . . . . ?
O5 C36 C35 N6 46.1(7) . . . . ?
O5 C36 C35 C33 -74.1(7) . . . . ?
O14 C1CA C0CA S3 -123.6(6) . . . . ?
O4 C42 C41 S1 142.5(6) . . . . ?
O10 C67 C66A N4A 28.0(12) . . . . ?
O10 C67 C66A C65A -94.3(14) . . . . ?
O10 C67 C66 C65 -85(2) . . . . ?
O10 C67 C66 N4 32.5(18) . . . . ?
O2 C46 C47 C48 -123.9(5) . . . . ?
O2 C46 C47 C59 2.2(7) . . . . ?
O2 C46 C45 C44 164.8(5) . . . . ?
O2 C46 C45 C61 -71.9(7) . . . . ?
O2 C46 C45 C60 49.0(8) . . . . ?
N2 C2CA C6CA S3 -57.8(5) . . . . ?
N2 C2CA C6CA C7CA 57.5(6) . . . . ?
N2 C2CA C6CA C8CA 179.1(4) . . . . ?
N2 C3DA C2DA N1 -141.1(5) . . . . ?
N2 C3DA C2DA C0DA 96.2(5) . . . . ?
N1 C2DA C0DA C1DA 165.8(5) . . . . ?
N1 C2DA C0DA C9CA -67.2(7) . . . . ?
C1CA O13 C9AA C0BA -96.8(5) . . . . ?
C1CA O13 C9AA C4AA 139.2(4) . . . . ?
N5 C36 C35 N6 -134.7(6) . . . . ?
N5 C36 C35 C33 105.1(6) . . . . ?
O6 C86 C89 C90 -171.6(7) . . . . ?
C2CA N2 C3DA O15 3.2(8) . . . . ?
C2CA N2 C3DA C2DA -177.5(4) . . . . ?
C3DA N2 C2CA C6CA 115.7(5) . . . . ?
C3DA C2DA C0DA C1DA -74.1(7) . . . . ?
C3DA C2DA C0DA C9CA 52.8(8) . . . . ?
O12 C6BA C7BA C8BA -167.2(9) . . . . ?
C9AA O13 C1CA O14 -7.3(8) . . . . ?
C9AA O13 C1CA C0CA 172.2(4) . . . . ?
C9AA C0BA C1BA C3BA -58.9(7) . . . . ?
C9AA C0BA C1BA C0AA 62.5(6) . . . . ?
C9AA C0BA C1BA C2BA 179.9(5) . . . . ?
C87 C88 C91 C93 -44.8(6) . . . . ?
C87 C88 C91 C92 -171.0(5) . . . . ?
C87 C88 C85 C84 -49.6(8) . . . . ?
C87 C88 C90 C89 -34.2(7) . . . . ?
C87 C75 C83 C84 54.2(7) . . . . ?
C87 C75 C83 C82 -178.4(7) . . . . ?
C87 C86 C89 C90 8.5(9) . . . . ?
C88 C87 C75 C74 65.0(6) . . . . ?
C88 C87 C75 C83 -56.3(6) . . . . ?
C88 C87 C75 C76 -176.5(5) . . . . ?
C88 C87 C86 O6 150.8(7) . . . . ?
C88 C87 C86 C89 -29.2(7) . . . . ?
C88 C91 C93 O7 -130.5(5) . . . . ?
C88 C91 C93 C78 105.1(6) . . . . ?
C88 C85 C84 C83 54.9(8) . . . . ?
C88 C90 C89 C86 16.3(9) . . . . ?
C0BA C9AA C4AA C3AA 45.3(6) . . . . ?
C0BA C9AA C4AA C5AA 164.3(4) . . . . ?
C0BA C9AA C4AA C5BA -72.3(5) . . . . ?
C0BA C1BA C0AA O11 169.1(4) . . . . ?
C0BA C1BA C0AA C1AA -63.4(6) . . . . ?
N3 C67 C66A N4A -153.3(9) . . . . ?
N3 C67 C66A C65A 84.4(14) . . . . ?
N3 C67 C66 C65 89(2) . . . . ?
N3 C67 C66 N4 -153.4(10) . . . . ?
N3 C68 C69A S2 -68.5(17) . . . . ?
N3 C68 C69A C71A 60.0(14) . . . . ?
N3 C68 C69A C70A 176.3(11) . . . . ?
N3 C68 C69 S2 -35.8(19) . . . . ?
N3 C68 C69 C71 69.5(13) . . . . ?
N3 C68 C69 C70 -168.4(12) . . . . ?
C38 S1 C41 C42 -159.5(5) . . . . ?
C3AA C2AA C7AA C6AA -51.4(7) . . . . ?
C3AA C2AA C8BA C7BA -32.7(8) . . . . ?
C3AA C6BA C7BA C8BA 12.5(10) . . . . ?
C50 C49 C53 C54 63.1(5) . . . . ?
C50 C49 C53 C43 -175.2(4) . . . . ?
C50 C49 C53 C58 -57.1(6) . . . . ?
C50 C49 C48 C56 -73.9(5) . . . . ?
C50 C49 C48 C47 162.0(4) . . . . ?
C50 C49 C48 C52 41.9(5) . . . . ?
C37 N5 C36 O5 1.3(9) . . . . ?
C37 N5 C36 C35 -177.8(5) . . . . ?
C42 O3 C43 C44 -88.5(6) . . . . ?
C42 O3 C43 C53 145.1(5) . . . . ?
C6CA S3 C0CA C1CA -178.1(4) . . . . ?
C5AA C6AA C7AA C2AA 55.7(8) . . . . ?
O9 C73 C72 S2 102.7(11) . . . . ?
C4AA C9AA C0BA C1BA -106.0(5) . . . . ?
C4AA C3AA C2AA C1AA -71.2(7) . . . . ?
C4AA C3AA C2AA C7AA 53.7(7) . . . . ?
C4AA C3AA C2AA C8BA 168.1(5) . . . . ?
C4AA C3AA C6BA O12 17.7(13) . . . . ?
C4AA C3AA C6BA C7BA -162.0(7) . . . . ?
C4AA C5AA C6AA C7AA -55.9(7) . . . . ?
C3BA C1BA C0AA O11 -69.3(5) . . . . ?
C3BA C1BA C0AA C1AA 58.2(6) . . . . ?
C44 C43 C53 C54 166.7(5) . . . . ?
C44 C43 C53 C49 47.9(6) . . . . ?
C44 C43 C53 C58 -70.0(6) . . . . ?
C67 N3 C68 C69A 118.9(10) . . . . ?
C67 N3 C68 C69 104.9(12) . . . . ?
C67 C66A C65A C64A 59(2) . . . . ?
C67 C66A C65A C63A -66.3(19) . . . . ?
C67 C66 C65 C64 53(3) . . . . ?
C67 C66 C65 C63 -74(2) . . . . ?
C1AA C2AA C7AA C6AA 75.5(7) . . . . ?
C1AA C2AA C8BA C7BA -156.1(7) . . . . ?
C2AA C3AA C4AA C9AA 66.0(6) . . . . ?
C2AA C3AA C4AA C5AA -55.6(6) . . . . ?
C2AA C3AA C4AA C5BA -177.1(5) . . . . ?
C2AA C3AA C6BA O12 146.9(9) . . . . ?
C2AA C3AA C6BA C7BA -32.8(8) . . . . ?
C2AA C1AA C0AA O11 -129.2(5) . . . . ?
C2AA C1AA C0AA C1BA 105.6(5) . . . . ?
C2AA C8BA C7BA C6BA 13.1(10) . . . . ?
C43 O3 C42 O4 0.4(9) . . . . ?
C43 O3 C42 C41 -179.7(5) . . . . ?
C43 C44 C45 C46 61.3(7) . . . . ?
C43 C44 C45 C61 -61.5(7) . . . . ?
C43 C44 C45 C60 -179.7(5) . . . . ?
C6AA C5AA C4AA C9AA -66.8(6) . . . . ?
C6AA C5AA C4AA C3AA 53.7(6) . . . . ?
C6AA C5AA C4AA C5BA 172.7(5) . . . . ?
C91 C88 C85 C84 77.6(7) . . . . ?
C91 C88 C90 C89 -159.0(6) . . . . ?
C78 C77 C74 O8 131.3(5) . . . . ?
C78 C77 C74 C75 -109.2(6) . . . . ?
C77 C78 C93 O7 170.6(5) . . . . ?
C77 C78 C93 C91 -64.6(7) . . . . ?
C77 C78 C80 C81 -127.5(8) . . . . ?
C77 C74 C75 C87 49.8(6) . . . . ?
C77 C74 C75 C83 167.2(5) . . . . ?
C77 C74 C75 C76 -69.0(6) . . . . ?
C49 C50 C51 C52 15.2(7) . . . . ?
C49 C48 C47 C46 -45.0(6) . . . . ?
C49 C48 C47 C59 -172.5(5) . . . . ?
C49 C48 C52 C51 -34.3(6) . . . . ?
C0AA C1AA C2AA C3AA -44.9(6) . . . . ?
C0AA C1AA C2AA C7AA -166.7(5) . . . . ?
C0AA C1AA C2AA C8BA 70.2(6) . . . . ?
C36 N5 C37 C38 110.0(6) . . . . ?
C74 O8 C73 O9 -15.7(14) . . . . ?
C74 O8 C73 C72 160.8(7) . . . . ?
C74 C75 C83 C84 -63.3(7) . . . . ?
C74 C75 C83 C82 64.1(8) . . . . ?
C56 C48 C47 C46 -166.2(5) . . . . ?
C56 C48 C47 C59 66.4(6) . . . . ?
C56 C48 C52 C51 78.7(6) . . . . ?
C53 C54 C55 C56 -55.5(6) . . . . ?
C53 C49 C48 C56 54.8(6) . . . . ?
C53 C49 C48 C47 -69.3(6) . . . . ?
C53 C49 C48 C52 170.6(5) . . . . ?
C48 C49 C53 C54 -56.3(5) . . . . ?
C48 C49 C53 C43 65.4(6) . . . . ?
C48 C49 C53 C58 -176.5(5) . . . . ?
C48 C56 C55 C54 56.0(6) . . . . ?
C48 C52 C51 C50 12.2(7) . . . . ?
C75 C87 C88 C91 -71.0(6) . . . . ?
C75 C87 C88 C85 52.8(6) . . . . ?
C75 C87 C88 C90 167.7(5) . . . . ?
C75 C87 C86 O6 20.7(10) . . . . ?
C75 C87 C86 C89 -159.3(6) . . . . ?
C86 C87 C88 C91 159.1(5) . . . . ?
C86 C87 C88 C85 -77.1(6) . . . . ?
C86 C87 C88 C90 37.8(5) . . . . ?
C86 C87 C75 C74 -172.8(5) . . . . ?
C86 C87 C75 C83 65.9(6) . . . . ?
C86 C87 C75 C76 -54.3(7) . . . . ?
C8AA C5AA C4AA C9AA 60.2(6) . . . . ?
C8AA C5AA C4AA C3AA -179.4(5) . . . . ?
C8AA C5AA C4AA C5BA -60.3(6) . . . . ?
C8AA C5AA C6AA C7AA 173.6(5) . . . . ?
C93 C78 C77 C74 62.1(8) . . . . ?
C93 C78 C80 C81 108.0(8) . . . . ?
C7AA C2AA C8BA C7BA 79.3(8) . . . . ?
C41 S1 C38 C37 -58.6(5) . . . . ?
C41 S1 C38 C39 63.8(5) . . . . ?
C41 S1 C38 C40 -177.6(5) . . . . ?
C47 C46 C45 C44 -66.9(7) . . . . ?
C47 C46 C45 C61 56.4(7) . . . . ?
C47 C46 C45 C60 177.2(6) . . . . ?
C47 C48 C52 C51 -157.5(5) . . . . ?
C0CA S3 C6CA C2CA -55.9(5) . . . . ?
C0CA S3 C6CA C7CA -176.3(4) . . . . ?
C0CA S3 C6CA C8CA 65.5(4) . . . . ?
C39 C38 C37 N5 179.0(5) . . . . ?
C85 C88 C91 C93 -166.3(5) . . . . ?
C85 C88 C91 C92 67.4(7) . . . . ?
C85 C88 C90 C89 78.4(8) . . . . ?
C85 C84 C83 C75 -56.2(8) . . . . ?
C85 C84 C83 C82 173.6(7) . . . . ?
C6BA C3AA C4AA C9AA -172.6(6) . . . . ?
C6BA C3AA C4AA C5AA 65.9(7) . . . . ?
C6BA C3AA C4AA C5BA -55.6(7) . . . . ?
C6BA C3AA C2AA C1AA 159.6(5) . . . . ?
C6BA C3AA C2AA C7AA -75.5(6) . . . . ?
C6BA C3AA C2AA C8BA 38.9(6) . . . . ?
C80 C78 C77 C74 -61.2(7) . . . . ?
C80 C78 C93 O7 -67.9(7) . . . . ?
C80 C78 C93 C91 56.9(7) . . . . ?
C45 C46 C47 C48 108.6(6) . . . . ?
C45 C46 C47 C59 -125.3(5) . . . . ?
C45 C44 C43 O3 136.8(5) . . . . ?
C45 C44 C43 C53 -105.0(6) . . . . ?
C90 C88 C91 C93 71.8(6) . . . . ?
C90 C88 C91 C92 -54.5(7) . . . . ?
C90 C88 C85 C84 -159.6(6) . . . . ?
C52 C48 C47 C46 70.9(6) . . . . ?
C52 C48 C47 C59 -56.5(6) . . . . ?
C55 C54 C53 C43 -67.5(6) . . . . ?
C55 C54 C53 C49 52.7(6) . . . . ?
C55 C54 C53 C58 170.8(5) . . . . ?
C55 C56 C48 C49 -51.0(6) . . . . ?
C55 C56 C48 C47 75.0(6) . . . . ?
C55 C56 C48 C52 -161.9(5) . . . . ?
C34 C33 C35 N6 52.5(7) . . . . ?
C34 C33 C35 C36 170.5(5) . . . . ?
C2BA C1BA C0AA O11 53.8(6) . . . . ?
C2BA C1BA C0AA C1AA -178.7(5) . . . . ?
C8BA C2AA C7AA C6AA -160.2(6) . . . . ?
C40 C38 C37 N5 58.5(6) . . . . ?
C79 C78 C77 C74 178.5(6) . . . . ?
C79 C78 C93 O7 55.8(7) . . . . ?
C79 C78 C93 C91 -179.4(6) . . . . ?
C79 C78 C80 C81 -12.6(11) . . . . ?
C76 C75 C83 C84 173.8(6) . . . . ?
C76 C75 C83 C82 -58.9(9) . . . . ?
C51 C50 C49 C53 -164.1(5) . . . . ?
C51 C50 C49 C48 -35.5(6) . . . . ?
C62 C61 C45 C46 94.5(8) . . . . ?
C62 C61 C45 C44 -141.2(7) . . . . ?
C62 C61 C45 C60 -26.3(10) . . . . ?
C68 N3 C67 O10 -1.5(9) . . . . ?
C68 N3 C67 C66A 179.9(8) . . . . ?
C68 N3 C67 C66 -176.2(10) . . . . ?
C57 C54 C53 C43 58.6(7) . . . . ?
C57 C54 C53 C49 178.9(5) . . . . ?
C57 C54 C53 C58 -63.0(7) . . . . ?
C57 C54 C55 C56 174.1(5) . . . . ?
C9BA C1AA C2AA C3AA -171.5(5) . . . . ?
C9BA C1AA C2AA C7AA 66.7(6) . . . . ?
C9BA C1AA C2AA C8BA -56.5(7) . . . . ?
C9BA C1AA C0AA O11 -3.3(8) . . . . ?
C9BA C1AA C0AA C1BA -128.6(6) . . . . ?
C32 C33 C35 N6 173.9(5) . . . . ?
C32 C33 C35 C36 -68.0(7) . . . . ?
N4A C66A C65A C64A -63(2) . . . . ?
N4A C66A C65A C63A 171.5(15) . . . . ?
C4BA C3BA C1BA C0BA -131.1(7) . . . . ?
C4BA C3BA C1BA C0AA 106.0(8) . . . . ?
C4BA C3BA C1BA C2BA -14.7(9) . . . . ?
C73 O8 C74 C77 -101.7(8) . . . . ?
C73 O8 C74 C75 133.4(7) . . . . ?
C92 C91 C93 O7 -4.2(7) . . . . ?
C92 C91 C93 C78 -128.6(6) . . . . ?
C72 S2 C69A C68 -47(2) . . . . ?
C72 S2 C69A C71A -177.3(12) . . . . ?
C72 S2 C69A C70A 62.6(13) . . . . ?
C72 S2 C69 C68 -78.7(15) . . . . ?
C72 S2 C69 C71 167.8(10) . . . . ?
C72 S2 C69 C70 53.0(12) . . . . ?
C69A S2 C72 C73 -102.1(10) . . . . ?
C69 S2 C72 C73 -93.0(8) . . . . ?
N4 C66 C65 C64 -61(2) . . . . ?
N4 C66 C65 C63 172.2(16) . . . . ?
